data_7716460
loop_
_publ_author_name
'Liu, Qi-Ming'
'Liu, Xiao-Jia'
'Zhong, Xiao-Sheng'
'Huo, Zhong-Zhong'
'Shen, Zhen'
'Zheng, You-Xuan'

_publ_section_title
;
 Efficient narrowband yellow organic light-emitting diodes based on
 iridium(III) complexes with the rigid indolo[3,2,1-<i>jk</i>]carbazole
 unit.
;
_journal_issue 29
_journal_name_full 'Dalton transactions (Cambridge, England : 2003)'
_journal_page_first 12199
_journal_page_last 12207
_journal_paper_doi 10.1039/d4dt01018c
_journal_volume 53
_journal_year 2024
_chemical_formula_moiety 'C61 H45 Ir N4 O2 S2'
_chemical_formula_sum 'C61 H45 Ir N4 O2 S2'
_chemical_formula_weight 1122.33
_space_group_crystal_system triclinic
_space_group_IT_number 2
_space_group_name_Hall '-P 1'
_space_group_name_H-M_alt 'P -1'
_atom_sites_solution_hydrogens geom
_atom_sites_solution_primary iterative
_audit_creation_date 2024-03-28
_audit_creation_method
;
Olex2 1.2
(compiled 2018.05.29 svn.r3508 for OlexSys, GUI svn.r5506)
;
_audit_update_record
;
2024-03-28 deposited with the CCDC.	2024-06-17 downloaded from the CCDC.
;
_cell_angle_alpha 89.937(3)
_cell_angle_beta 85.461(3)
_cell_angle_gamma 81.121(2)
_cell_formula_units_Z 4
_cell_length_a 16.2630(8)
_cell_length_b 16.9870(9)
_cell_length_c 21.3893(11)
_cell_measurement_reflns_used 9088
_cell_measurement_temperature 193.00
_cell_measurement_theta_max 53.90
_cell_measurement_theta_min 3.12
_cell_volume 5819.5(5)
_computing_cell_refinement 'SAINT V8.40B (?, 2016)'
_computing_data_reduction 'SAINT V8.40B (?, 2016)'
_computing_molecular_graphics 'Olex2 (Dolomanov et al., 2009)'
_computing_publication_material 'Olex2 (Dolomanov et al., 2009)'
_computing_structure_refinement 'olex2.refine (Bourhis et al., 2015)'
_computing_structure_solution 'olex2.solve (Bourhis et al., 2015)'
_diffrn_ambient_temperature 193.0
_diffrn_measured_fraction_theta_full 0.990
_diffrn_measured_fraction_theta_max 0.987
_diffrn_measurement_device_type 'Bruker APEX-II CCD'
_diffrn_measurement_method '\f and \w scans'
_diffrn_radiation_type GaK\a
_diffrn_radiation_wavelength 1.34139
_diffrn_reflns_av_R_equivalents 0.0519
_diffrn_reflns_av_unetI/netI 0.0436
_diffrn_reflns_Laue_measured_fraction_full 0.990
_diffrn_reflns_Laue_measured_fraction_max 0.987
_diffrn_reflns_limit_h_max 19
_diffrn_reflns_limit_h_min -19
_diffrn_reflns_limit_k_max 20
_diffrn_reflns_limit_k_min -20
_diffrn_reflns_limit_l_max 25
_diffrn_reflns_limit_l_min -25
_diffrn_reflns_number 85178
_diffrn_reflns_point_group_measured_fraction_full 0.990
_diffrn_reflns_point_group_measured_fraction_max 0.987
_diffrn_reflns_theta_full 53.594
_diffrn_reflns_theta_max 53.980
_diffrn_reflns_theta_min 1.803
_diffrn_source_current 2.86
_diffrn_source_power 0.19931339999999997
_diffrn_source_voltage 69.69
_diffrn_standards_number 0
_exptl_absorpt_coefficient_mu 3.600
_exptl_absorpt_correction_T_max 0.7506
_exptl_absorpt_correction_T_min 0.5926
_exptl_absorpt_correction_type none
_exptl_absorpt_process_details
;
SADABS-2016/2 (Bruker,2016/2) was used for absorption correction.
wR2(int) was 0.0950 before and 0.0573 after correction.
The Ratio of minimum to maximum transmission is 0.7895.
The \l/2 correction factor is Not present.
;
_exptl_crystal_density_diffrn 1.281
_exptl_crystal_description block
_exptl_crystal_F_000 2256
_exptl_crystal_size_max 0.14
_exptl_crystal_size_mid 0.13
_exptl_crystal_size_min 0.1
_refine_diff_density_max 0.991
_refine_diff_density_min -1.287
_refine_diff_density_rms 0.091
_refine_ls_extinction_method none
_refine_ls_goodness_of_fit_ref 1.078
_refine_ls_hydrogen_treatment constr
_refine_ls_matrix_type full
_refine_ls_number_parameters 1273
_refine_ls_number_reflns 21110
_refine_ls_number_restraints 966
_refine_ls_restrained_S_all 1.079
_refine_ls_R_factor_all 0.0521
_refine_ls_R_factor_gt 0.0359
_refine_ls_shift/su_max 0.004
_refine_ls_shift/su_mean 0.000
_refine_ls_structure_factor_coef Fsqd
_refine_ls_weighting_details 'w=1/[\s^2^(Fo^2^)+(0.0450P)^2^+4.2739P] where P=(Fo^2^+2Fc^2^)/3'
_refine_ls_weighting_scheme calc
_refine_ls_wR_factor_gt 0.0886
_refine_ls_wR_factor_ref 0.0957
_reflns_Friedel_coverage 0.000
_reflns_number_gt 16369
_reflns_number_total 21110
_reflns_threshold_expression 'I > 2\s(I)'
_cod_data_source_file d4dt01018c2.cif
_cod_data_source_block a
_cod_depositor_comments 'Adding full bibliography for 7716460--7716461.cif.'
_cod_database_code 7716460
_shelx_shelxl_version_number 2018/3
_shelx_space_group_comment
;
The symmetry employed for this shelxl refinement is uniquely defined
by the following loop, which should always be used as a source of
symmetry information in preference to the above space-group names.
They are only intended as comments.
;
_shelx_estimated_absorpt_t_max 0.715
_shelx_estimated_absorpt_t_min 0.633
_olex2_refinement_description
;
1. Fixed Uiso
 At 1.2 times of:
  All C(H) groups
 At 1.5 times of:
  All C(H,H,H) groups
2. Uiso/Uaniso restraints and constraints
All non-hydrogen atoms have similar U: within 2A with sigma of 0.01 and sigma
for terminal atoms of 0.02
3.a Aromatic/amide H refined with riding coordinates:
 C2(H2), C3(H3), C4(H4), C5(H5), C12(H12), C13(H13), C14(H14), C15(H15),
 C16(H16), C21(H21), C22(H22), C23(H23), C24(H24), C27(H27), C28(H28), C29(H29),
  C30(H30), C37(H37), C38(H38), C41(H41), C42(H42), C43(H43), C49(H49),
 C57(H57), C58(H58), C59(H59), C60(H60), C63(H63), C64(H64), C65(H65), C66(H66),
  C70(H70), C76(H76), C77(H77), C78(H78), C79(H79), C83(H83), C84(H84),
 C85(H85), C86(H86), C87(H87), C88(H88), C89(H89), C90(H90), C94(H94), C95(H95),
  C96(H96), C97(H97), C104(H104), C108(H108), C109(H109), C110(H110),
 C111(H111), C117(H117)
3.b Idealised Me refined as rotating group:
 C45(H45a,H45b,H45c), C46(H46a,H46b,H46c), C47(H47a,H47b,H47c), C52(H52a,H52b,
 H52c), C53(H53a,H53b,H53c), C54(H54a,H54b,H54c), C112(H11a,H11b,H11c),
 C113(H11d,H11e,H11f), C115(H11g,H11h,H11i), C120(H12a,H12b,H12c), C121(H12d,
 H12e,H12f), C122(H12g,H12h,H12i)
;
_smtbx_masks_void_probe_radius 1.2
_smtbx_masks_void_truncation_radius 1.2
_olex2_submission_special_instructions 'No special instructions were received'

loop_
_space_group_symop_operation_xyz
'x, y, z'
'-x, -y, -z'

loop_
_atom_site_label
_atom_site_type_symbol
_atom_site_fract_x
_atom_site_fract_y
_atom_site_fract_z
_atom_site_U_iso_or_equiv
_atom_site_adp_type
_atom_site_occupancy
_atom_site_site_symmetry_order
_atom_site_calc_flag
_atom_site_refinement_flags_posn
_atom_site_refinement_flags_adp
_atom_site_refinement_flags_occupancy
_atom_site_disorder_assembly
_atom_site_disorder_group
Ir1 Ir 0.66556(2) 0.61376(2) 0.69870(2) 0.02721(5) Uani 1 1 d . U . . .
S1 S 0.55685(7) 0.57258(7) 0.51933(5) 0.0428(3) Uani 1 1 d . U . . .
S2 S 0.73852(8) 0.65253(8) 0.88980(5) 0.0483(3) Uani 1 1 d . U . . .
O1 O 0.69463(17) 0.70715(16) 0.63817(12) 0.0361(6) Uani 1 1 d . U . . .
O2 O 0.58348(16) 0.70244(16) 0.75255(12) 0.0357(6) Uani 1 1 d . U . . .
N1 N 0.9421(2) 0.4329(2) 0.5844(2) 0.0555(10) Uani 1 1 d . U . . .
N2 N 0.58579(19) 0.59987(18) 0.63303(13) 0.0292(7) Uani 1 1 d . U . . .
N3 N 0.5123(2) 0.3811(2) 0.80683(15) 0.0381(8) Uani 1 1 d . U . . .
N4 N 0.73606(19) 0.63510(19) 0.77046(14) 0.0315(7) Uani 1 1 d . U . . .
C1 C 0.8901(3) 0.4783(3) 0.6824(2) 0.0445(10) Uani 1 1 d . U . . .
C2 C 0.8949(3) 0.4884(3) 0.7464(2) 0.0501(11) Uani 1 1 d . U . . .
H2 H 0.848219 0.514980 0.771745 0.060 Uiso 1 1 calc R . . . .
C3 C 0.9686(3) 0.4592(3) 0.7731(3) 0.0648(14) Uani 1 1 d . U . . .
H3 H 0.972288 0.465180 0.816921 0.078 Uiso 1 1 calc R . . . .
C4 C 1.0376(3) 0.4208(3) 0.7353(3) 0.0705(15) Uani 1 1 d . U . . .
H4 H 1.087887 0.402339 0.754250 0.085 Uiso 1 1 calc R . . . .
C5 C 1.0353(3) 0.4092(3) 0.6734(3) 0.0650(14) Uani 1 1 d . U . . .
H5 H 1.082932 0.382638 0.649119 0.078 Uiso 1 1 calc R . . . .
C6 C 0.9622(3) 0.4367(3) 0.6456(3) 0.0526(12) Uani 1 1 d . U . . .
C7 C 0.8244(2) 0.5002(2) 0.6397(2) 0.0383(9) Uani 1 1 d . U . . .
C8 C 0.8618(3) 0.4695(3) 0.5817(2) 0.0468(11) Uani 1 1 d . U . . .
C9 C 0.8347(3) 0.4724(3) 0.5219(2) 0.0463(11) Uani 1 1 d . U . . .
C10 C 0.9073(3) 0.4328(3) 0.4824(3) 0.0578(12) Uani 1 1 d . U . . .
C11 C 0.9725(3) 0.4097(3) 0.5222(3) 0.0598(13) Uani 1 1 d . U . . .
C12 C 1.0514(4) 0.3724(3) 0.4992(3) 0.0736(16) Uani 1 1 d . U . . .
H12 H 1.094899 0.357093 0.525972 0.088 Uiso 1 1 calc R . . . .
C13 C 1.0625(4) 0.3587(3) 0.4344(3) 0.0834(19) Uani 1 1 d . U . . .
H13 H 1.115680 0.334047 0.416707 0.100 Uiso 1 1 calc R . . . .
C14 C 1.0010(4) 0.3791(4) 0.3960(3) 0.0818(18) Uani 1 1 d . U . . .
H14 H 1.011781 0.367833 0.352398 0.098 Uiso 1 1 calc R . . . .
C15 C 0.9219(4) 0.4163(3) 0.4187(3) 0.0684(15) Uani 1 1 d . U . . .
H15 H 0.879069 0.430147 0.391180 0.082 Uiso 1 1 calc R . . . .
C16 C 0.7538(3) 0.5095(3) 0.51966(19) 0.0402(10) Uani 1 1 d . U . . .
H16 H 0.727784 0.513903 0.481321 0.048 Uiso 1 1 calc R . . . .
C17 C 0.7105(2) 0.5409(2) 0.57634(19) 0.0351(9) Uani 1 1 d . U . . .
C18 C 0.7419(2) 0.5414(2) 0.63802(18) 0.0334(9) Uani 1 1 d . U . . .
C19 C 0.6241(2) 0.5732(2) 0.57868(17) 0.0320(8) Uani 1 1 d . U . . .
C20 C 0.4722(3) 0.6073(3) 0.57237(19) 0.0383(9) Uani 1 1 d . U . . .
C21 C 0.3877(3) 0.6214(3) 0.5624(2) 0.0473(11) Uani 1 1 d . U . . .
H21 H 0.369252 0.612714 0.522291 0.057 Uiso 1 1 calc R . . . .
C22 C 0.3318(3) 0.6484(3) 0.6121(2) 0.0534(12) Uani 1 1 d . U . . .
H22 H 0.273853 0.658273 0.606074 0.064 Uiso 1 1 calc R . . . .
C23 C 0.3580(3) 0.6616(3) 0.6715(2) 0.0467(11) Uani 1 1 d . U . . .
H23 H 0.318253 0.681028 0.705058 0.056 Uiso 1 1 calc R . . . .
C24 C 0.4424(3) 0.6461(2) 0.6811(2) 0.0384(9) Uani 1 1 d . U . . .
H24 H 0.460728 0.653700 0.721418 0.046 Uiso 1 1 calc R . . . .
C25 C 0.4994(2) 0.6196(2) 0.63146(18) 0.0323(8) Uani 1 1 d . U . . .
C26 C 0.5195(3) 0.4071(3) 0.9109(2) 0.0392(9) Uani 1 1 d . U . . .
C27 C 0.5041(3) 0.3949(3) 0.9747(2) 0.0461(11) Uani 1 1 d . U . . .
H27 H 0.524984 0.426412 1.004666 0.055 Uiso 1 1 calc R . . . .
C28 C 0.4573(3) 0.3357(3) 0.9941(2) 0.0543(12) Uani 1 1 d . U . . .
H28 H 0.446916 0.326678 1.037618 0.065 Uiso 1 1 calc R . . . .
C29 C 0.4261(3) 0.2901(3) 0.9514(2) 0.0581(13) Uani 1 1 d . U . . .
H29 H 0.393815 0.250741 0.966221 0.070 Uiso 1 1 calc R . . . .
C30 C 0.4403(3) 0.2999(3) 0.8873(2) 0.0495(11) Uani 1 1 d . U . . .
H30 H 0.418158 0.268539 0.858029 0.059 Uiso 1 1 calc R . . . .
C31 C 0.4884(3) 0.3576(2) 0.8677(2) 0.0402(10) Uani 1 1 d . U . . .
C32 C 0.5652(3) 0.4630(2) 0.87425(19) 0.0361(9) Uani 1 1 d . U . . .
C33 C 0.5559(2) 0.4427(2) 0.81247(18) 0.0335(9) Uani 1 1 d . U . . .
C34 C 0.5876(2) 0.4694(2) 0.75554(18) 0.0309(8) Uani 1 1 d . U . . .
C35 C 0.6322(2) 0.5340(2) 0.76000(17) 0.0298(8) Uani 1 1 d . U . . .
C36 C 0.6479(2) 0.5531(2) 0.82358(18) 0.0326(9) Uani 1 1 d . U . . .
C37 C 0.6156(2) 0.5206(2) 0.88002(18) 0.0361(9) Uani 1 1 d . U . . .
H37 H 0.628216 0.537749 0.919933 0.043 Uiso 1 1 calc R . . . .
C38 C 0.5797(3) 0.4024(2) 0.64508(19) 0.0404(10) Uani 1 1 d . U . . .
H38 H 0.609652 0.437203 0.620953 0.048 Uiso 1 1 calc R . . . .
C39 C 0.5633(2) 0.4142(2) 0.70932(18) 0.0327(9) Uani 1 1 d . U . . .
C40 C 0.5181(3) 0.3597(2) 0.74294(19) 0.0369(9) Uani 1 1 d . U . . .
C41 C 0.4897(3) 0.2979(3) 0.7145(2) 0.0472(11) Uani 1 1 d . U . . .
H41 H 0.459413 0.262724 0.737984 0.057 Uiso 1 1 calc R . . . .
C42 C 0.5069(3) 0.2886(3) 0.6504(2) 0.0527(12) Uani 1 1 d . U . . .
H42 H 0.487357 0.246686 0.629350 0.063 Uiso 1 1 calc R . . . .
C43 C 0.5518(3) 0.3390(3) 0.6163(2) 0.0490(11) Uani 1 1 d . U . . .
H43 H 0.563971 0.330328 0.572466 0.059 Uiso 1 1 calc R . . . .
C44 C 0.6775(4) 0.8249(3) 0.5796(3) 0.0685(15) Uani 1 1 d . U . . .
C45 C 0.6252(5) 0.9053(4) 0.5747(3) 0.098(2) Uani 1 1 d . U . . .
H45A H 0.639859 0.929080 0.534395 0.148 Uiso 1 1 calc GR . . . .
H45B H 0.635603 0.939872 0.608956 0.148 Uiso 1 1 calc GR . . . .
H45C H 0.566002 0.899480 0.577651 0.148 Uiso 1 1 calc GR . . . .
C46 C 0.7669(5) 0.8347(5) 0.5763(4) 0.128(3) Uani 1 1 d . U . . .
H46A H 0.780923 0.862892 0.537887 0.192 Uiso 1 1 calc GR . . . .
H46B H 0.801678 0.782093 0.576017 0.192 Uiso 1 1 calc GR . . . .
H46C H 0.777220 0.865404 0.612859 0.192 Uiso 1 1 calc GR . . . .
C47 C 0.6664(7) 0.7726(4) 0.5238(3) 0.144(4) Uani 1 1 d . U . . .
H47A H 0.607904 0.764682 0.524470 0.216 Uiso 1 1 calc GR . . . .
H47B H 0.702097 0.720868 0.526517 0.216 Uiso 1 1 calc GR . . . .
H47C H 0.682060 0.798653 0.484742 0.216 Uiso 1 1 calc GR . . . .
C48 C 0.6571(3) 0.7781(3) 0.6393(2) 0.0438(10) Uani 1 1 d . U . . .
C49 C 0.6026(3) 0.8128(3) 0.6882(2) 0.0503(12) Uani 1 1 d . U . . .
H49 H 0.582628 0.868042 0.684211 0.060 Uiso 1 1 calc R . . . .
C50 C 0.5733(3) 0.7770(3) 0.7423(2) 0.0400(10) Uani 1 1 d . U . . .
C51 C 0.5230(3) 0.8290(3) 0.7952(2) 0.0534(12) Uani 1 1 d . U . . .
C52 C 0.4503(3) 0.8826(3) 0.7702(3) 0.0651(15) Uani 1 1 d . U . . .
H52A H 0.471355 0.920276 0.740503 0.098 Uiso 1 1 calc GR . . . .
H52B H 0.416467 0.912170 0.804992 0.098 Uiso 1 1 calc GR . . . .
H52C H 0.416004 0.850255 0.748730 0.098 Uiso 1 1 calc GR . . . .
C53 C 0.5814(4) 0.8825(4) 0.8210(3) 0.103(2) Uani 1 1 d . U . . .
H53A H 0.626641 0.849310 0.840893 0.155 Uiso 1 1 calc GR . . . .
H53B H 0.549621 0.920123 0.852050 0.155 Uiso 1 1 calc GR . . . .
H53C H 0.605120 0.912129 0.786503 0.155 Uiso 1 1 calc GR . . . .
C54 C 0.4890(5) 0.7766(4) 0.8453(3) 0.113(3) Uani 1 1 d . U . . .
H54A H 0.452035 0.744266 0.826873 0.170 Uiso 1 1 calc GR . . . .
H54B H 0.457654 0.810194 0.879101 0.170 Uiso 1 1 calc GR . . . .
H54C H 0.535460 0.741619 0.862308 0.170 Uiso 1 1 calc GR . . . .
C55 C 0.7049(2) 0.6102(2) 0.82461(18) 0.0347(9) Uani 1 1 d . U . . .
C56 C 0.7971(3) 0.7089(3) 0.8406(2) 0.0458(10) Uani 1 1 d . U . . .
C57 C 0.8445(3) 0.7662(3) 0.8565(3) 0.0641(14) Uani 1 1 d . U . . .
H57 H 0.848774 0.779412 0.899134 0.077 Uiso 1 1 calc R . . . .
C58 C 0.8847(3) 0.8031(4) 0.8090(3) 0.0712(15) Uani 1 1 d . U . . .
H58 H 0.916728 0.843029 0.818875 0.085 Uiso 1 1 calc R . . . .
C59 C 0.8795(3) 0.7831(3) 0.7465(3) 0.0631(14) Uani 1 1 d . U . . .
H59 H 0.909775 0.808164 0.714535 0.076 Uiso 1 1 calc R . . . .
C60 C 0.8312(3) 0.7274(3) 0.7299(2) 0.0472(11) Uani 1 1 d . U . . .
H60 H 0.826900 0.714896 0.687158 0.057 Uiso 1 1 calc R . . . .
C61 C 0.7892(2) 0.6905(2) 0.77752(19) 0.0359(9) Uani 1 1 d . U . . .
Ir2 Ir 0.17023(2) 0.15341(2) 0.81409(2) 0.03175(6) Uani 1 1 d . U . . .
S3 S 0.28566(9) 0.09728(8) 0.62035(6) 0.0563(3) Uani 1 1 d . U . . .
S4 S 0.04353(8) 0.23294(9) 0.99999(6) 0.0580(3) Uani 1 1 d . U . . .
O3 O 0.15886(16) 0.03204(16) 0.79703(13) 0.0382(6) Uani 1 1 d . U . . .
O4 O 0.25573(16) 0.11088(16) 0.88159(13) 0.0379(7) Uani 1 1 d . U . . .
N5 N 0.2536(2) 0.13404(19) 0.73748(15) 0.0351(8) Uani 1 1 d . U . . .
N6 N -0.1075(3) 0.2572(2) 0.6924(2) 0.0644(12) Uani 1 1 d . U . . .
N7 N 0.0895(2) 0.1686(2) 0.89145(16) 0.0385(8) Uani 1 1 d . U . . .
N8 N 0.2890(2) 0.4348(2) 0.82189(16) 0.0427(8) Uani 1 1 d . U . . .
C62 C 0.0275(3) 0.1270(3) 0.9164(2) 0.0428(10) Uani 1 1 d . U . . .
C63 C -0.0049(3) 0.0677(3) 0.8872(2) 0.0532(12) Uani 1 1 d . U . . .
H63 H 0.014672 0.050907 0.845560 0.064 Uiso 1 1 calc R . . . .
C64 C -0.0674(3) 0.0328(3) 0.9203(3) 0.0643(14) Uani 1 1 d . U . . .
H64 H -0.089942 -0.008707 0.901328 0.077 Uiso 1 1 calc R . . . .
C65 C -0.0966(3) 0.0583(4) 0.9806(3) 0.0740(16) Uani 1 1 d . U . . .
H65 H -0.138165 0.032815 1.002472 0.089 Uiso 1 1 calc R . . . .
C66 C -0.0675(3) 0.1193(4) 1.0098(3) 0.0700(15) Uani 1 1 d . U . . .
H66 H -0.089637 0.137152 1.050663 0.084 Uiso 1 1 calc R . . . .
C67 C -0.0042(3) 0.1545(3) 0.9778(2) 0.0536(12) Uani 1 1 d . U . . .
C68 C 0.1045(3) 0.2255(3) 0.9289(2) 0.0418(10) Uani 1 1 d . U . . .
C69 C 0.1605(2) 0.2796(3) 0.90611(19) 0.0384(9) Uani 1 1 d . U . . .
C70 C 0.1779(3) 0.3432(3) 0.9427(2) 0.0410(10) Uani 1 1 d . U . . .
H70 H 0.157482 0.349630 0.985557 0.049 Uiso 1 1 calc R . . . .
C71 C 0.2254(3) 0.3958(3) 0.91437(19) 0.0396(10) Uani 1 1 d . U . . .
C72 C 0.2466(3) 0.3799(3) 0.85090(19) 0.0393(9) Uani 1 1 d . U . . .
C73 C 0.2295(2) 0.3210(2) 0.81105(18) 0.0339(9) Uani 1 1 d . U . . .
C74 C 0.1878(2) 0.2624(2) 0.84028(17) 0.0326(9) Uani 1 1 d . U . . .
C75 C 0.2596(3) 0.4690(3) 0.9256(2) 0.0452(10) Uani 1 1 d . U . . .
C76 C 0.2594(3) 0.5179(3) 0.9778(2) 0.0536(12) Uani 1 1 d . U . . .
H76 H 0.233043 0.505038 1.016923 0.064 Uiso 1 1 calc R . . . .
C77 C 0.2973(3) 0.5849(3) 0.9728(3) 0.0638(13) Uani 1 1 d . U . . .
H77 H 0.298337 0.617401 1.008761 0.077 Uiso 1 1 calc R . . . .
C78 C 0.3340(3) 0.6052(3) 0.9157(3) 0.0636(13) Uani 1 1 d . U . . .
H78 H 0.358291 0.652653 0.913001 0.076 Uiso 1 1 calc R . . . .
C79 C 0.3365(3) 0.5587(3) 0.8623(2) 0.0544(12) Uani 1 1 d . U . . .
H79 H 0.363562 0.572245 0.823686 0.065 Uiso 1 1 calc R . . . .
C80 C 0.2979(3) 0.4915(3) 0.8673(2) 0.0476(11) Uani 1 1 d . U . . .
C81 C 0.2634(2) 0.3455(2) 0.74879(19) 0.0354(9) Uani 1 1 d . U . . .
C82 C 0.2985(3) 0.4161(3) 0.7577(2) 0.0402(10) Uani 1 1 d . U . . .
C83 C 0.3323(3) 0.4572(3) 0.7088(2) 0.0473(11) Uani 1 1 d . U . . .
H83 H 0.356262 0.503610 0.716145 0.057 Uiso 1 1 calc R . . . .
C84 C 0.3299(3) 0.4280(3) 0.6484(2) 0.0550(12) Uani 1 1 d . U . . .
H84 H 0.353018 0.454661 0.613829 0.066 Uiso 1 1 calc R . . . .
C85 C 0.2944(3) 0.3606(3) 0.6377(2) 0.0518(12) Uani 1 1 d . U . . .
H85 H 0.292746 0.342549 0.595872 0.062 Uiso 1 1 calc R . . . .
C86 C 0.2610(3) 0.3187(3) 0.68753(19) 0.0423(10) Uani 1 1 d . U . . .
H86 H 0.237030 0.272460 0.679618 0.051 Uiso 1 1 calc R . . . .
C87 C -0.2056(3) 0.3295(3) 0.7774(4) 0.0764(16) Uani 1 1 d . U . . .
H87 H -0.251180 0.342714 0.752089 0.092 Uiso 1 1 calc R . . . .
C88 C -0.2119(4) 0.3532(4) 0.8386(4) 0.0852(18) Uani 1 1 d . U . . .
H88 H -0.262574 0.383206 0.856206 0.102 Uiso 1 1 calc R . . . .
C89 C -0.1445(3) 0.3338(3) 0.8762(3) 0.0738(16) Uani 1 1 d . U . . .
H89 H -0.150394 0.350483 0.918966 0.089 Uiso 1 1 calc R . . . .
C90 C -0.0697(3) 0.2908(3) 0.8515(3) 0.0591(13) Uani 1 1 d . U . . .
H90 H -0.023992 0.279775 0.876881 0.071 Uiso 1 1 calc R . . . .
C91 C -0.0611(3) 0.2636(3) 0.7897(3) 0.0514(11) Uani 1 1 d . U . . .
C92 C -0.1308(3) 0.2856(3) 0.7528(3) 0.0615(13) Uani 1 1 d . U . . .
C93 C -0.1306(4) 0.2580(3) 0.6299(3) 0.0734(15) Uani 1 1 d . U . . .
C94 C -0.2067(4) 0.2883(3) 0.6068(4) 0.0935(19) Uani 1 1 d . U . . .
H94 H -0.253253 0.312513 0.633454 0.112 Uiso 1 1 calc R . . . .
C95 C -0.2105(6) 0.2810(4) 0.5425(4) 0.109(2) Uani 1 1 d . U . . .
H95 H -0.261247 0.301144 0.524845 0.131 Uiso 1 1 calc R . . . .
C96 C -0.1447(6) 0.2463(4) 0.5035(4) 0.105(2) Uani 1 1 d . U . . .
H96 H -0.150789 0.243378 0.459812 0.126 Uiso 1 1 calc R . . . .
C97 C -0.0680(5) 0.2146(4) 0.5263(3) 0.0883(18) Uani 1 1 d . U . . .
H97 H -0.022475 0.189833 0.498961 0.106 Uiso 1 1 calc R . . . .
C98 C -0.0615(4) 0.2210(3) 0.5906(3) 0.0702(15) Uani 1 1 d . U . . .
C99 C 0.0071(3) 0.1973(3) 0.6306(2) 0.0563(12) Uani 1 1 d . U . . .
C100 C -0.0264(3) 0.2216(3) 0.6906(3) 0.0533(12) Uani 1 1 d . U . . .
C101 C 0.0072(3) 0.2207(3) 0.7478(2) 0.0438(10) Uani 1 1 d . U . . .
C102 C 0.0920(3) 0.1837(2) 0.7468(2) 0.0392(10) Uani 1 1 d . U . . .
C103 C 0.1291(3) 0.1575(3) 0.6854(2) 0.0431(10) Uani 1 1 d . U . . .
C104 C 0.0891(3) 0.1641(3) 0.6279(2) 0.0522(12) Uani 1 1 d . U . . .
H104 H 0.118789 0.146022 0.589254 0.063 Uiso 1 1 calc R . . . .
C105 C 0.2171(3) 0.1301(3) 0.6851(2) 0.0411(10) Uani 1 1 d . U . . .
C106 C 0.3402(3) 0.1138(2) 0.7292(2) 0.0385(10) Uani 1 1 d . U . . .
C107 C 0.3686(3) 0.0919(3) 0.6669(2) 0.0506(11) Uani 1 1 d . U . . .
C108 C 0.4541(3) 0.0722(3) 0.6502(3) 0.0629(14) Uani 1 1 d . U . . .
H108 H 0.474078 0.057559 0.608203 0.075 Uiso 1 1 calc R . . . .
C109 C 0.5081(3) 0.0746(3) 0.6954(3) 0.0645(14) Uani 1 1 d . U . . .
H109 H 0.566356 0.061286 0.684643 0.077 Uiso 1 1 calc R . . . .
C110 C 0.4799(3) 0.0961(3) 0.7571(3) 0.0538(12) Uani 1 1 d . U . . .
H110 H 0.519179 0.096907 0.787627 0.065 Uiso 1 1 calc R . . . .
C111 C 0.3962(3) 0.1161(2) 0.7745(2) 0.0434(10) Uani 1 1 d . U . . .
H111 H 0.377088 0.131119 0.816604 0.052 Uiso 1 1 calc R . . . .
C112 C 0.4083(3) 0.0610(3) 0.9379(2) 0.0619(14) Uani 1 1 d . U . . .
H11A H 0.439981 0.024527 0.906114 0.093 Uiso 1 1 calc GR . . . .
H11B H 0.440700 0.062376 0.974514 0.093 Uiso 1 1 calc GR . . . .
H11C H 0.397092 0.114633 0.920457 0.093 Uiso 1 1 calc GR . . . .
C113 C 0.2779(3) 0.0875(3) 1.0095(2) 0.0607(14) Uani 1 1 d . U . . .
H11D H 0.264247 0.141367 0.992975 0.091 Uiso 1 1 calc GR . . . .
H11E H 0.312735 0.088856 1.044715 0.091 Uiso 1 1 calc GR . . . .
H11F H 0.226230 0.067671 1.023967 0.091 Uiso 1 1 calc GR . . . .
C114 C 0.3254(3) 0.0322(3) 0.9578(2) 0.0474(11) Uani 1 1 d . U . . .
C115 C 0.3438(3) -0.0525(3) 0.9830(2) 0.0640(15) Uani 1 1 d . U . . .
H11G H 0.291151 -0.072638 0.993576 0.096 Uiso 1 1 calc GR . . . .
H11H H 0.374426 -0.052062 1.020605 0.096 Uiso 1 1 calc GR . . . .
H11I H 0.377605 -0.087162 0.950904 0.096 Uiso 1 1 calc GR . . . .
C116 C 0.2717(2) 0.0392(3) 0.90099(19) 0.0365(9) Uani 1 1 d . U . . .
C117 C 0.2466(3) -0.0265(3) 0.87435(19) 0.0398(10) Uani 1 1 d . U . . .
H117 H 0.265478 -0.076483 0.892489 0.048 Uiso 1 1 calc R . . . .
C118 C 0.1967(2) -0.0286(3) 0.8238(2) 0.0375(9) Uani 1 1 d . U . . .
C119 C 0.1837(3) -0.1082(3) 0.7938(2) 0.0464(11) Uani 1 1 d . U . . .
C120 C 0.0898(3) -0.1110(3) 0.7956(3) 0.0645(15) Uani 1 1 d . U . . .
H12A H 0.065775 -0.106457 0.839180 0.097 Uiso 1 1 calc GR . . . .
H12B H 0.080752 -0.161601 0.777459 0.097 Uiso 1 1 calc GR . . . .
H12C H 0.062834 -0.066703 0.771367 0.097 Uiso 1 1 calc GR . . . .
C121 C 0.2273(3) -0.1821(3) 0.8254(3) 0.0616(14) Uani 1 1 d . U . . .
H12D H 0.287602 -0.181384 0.822593 0.092 Uiso 1 1 calc GR . . . .
H12E H 0.216055 -0.230065 0.804280 0.092 Uiso 1 1 calc GR . . . .
H12F H 0.206139 -0.182313 0.869576 0.092 Uiso 1 1 calc GR . . . .
C122 C 0.2186(3) -0.1078(3) 0.7254(2) 0.0628(14) Uani 1 1 d . U . . .
H12G H 0.188227 -0.062759 0.703883 0.094 Uiso 1 1 calc GR . . . .
H12H H 0.212013 -0.157730 0.704777 0.094 Uiso 1 1 calc GR . . . .
H12I H 0.277966 -0.102811 0.723607 0.094 Uiso 1 1 calc GR . . . .

loop_
_atom_site_aniso_label
_atom_site_aniso_U_11
_atom_site_aniso_U_22
_atom_site_aniso_U_33
_atom_site_aniso_U_23
_atom_site_aniso_U_13
_atom_site_aniso_U_12
Ir1 0.02668(9) 0.02778(10) 0.02664(9) 0.00096(7) -0.00092(7) -0.00310(7)
S1 0.0440(6) 0.0555(7) 0.0300(5) -0.0011(5) -0.0070(4) -0.0093(5)
S2 0.0528(7) 0.0635(8) 0.0346(6) -0.0005(5) -0.0119(5) -0.0238(6)
O1 0.0437(16) 0.0302(15) 0.0329(15) 0.0014(12) 0.0075(12) -0.0063(12)
O2 0.0360(15) 0.0363(16) 0.0337(15) 0.0016(12) -0.0013(12) -0.0032(12)
N1 0.040(2) 0.048(2) 0.074(3) -0.002(2) 0.0041(19) 0.0030(17)
N2 0.0328(17) 0.0312(18) 0.0218(15) 0.0030(13) 0.0014(13) -0.0009(14)
N3 0.046(2) 0.0340(19) 0.0364(18) 0.0042(15) -0.0032(15) -0.0119(15)
N4 0.0280(17) 0.0365(19) 0.0286(17) -0.0004(14) 0.0025(13) -0.0030(14)
C1 0.034(2) 0.037(2) 0.062(3) 0.008(2) -0.005(2) -0.0023(18)
C2 0.039(2) 0.043(3) 0.068(3) 0.010(2) -0.013(2) -0.001(2)
C3 0.053(3) 0.062(3) 0.082(3) 0.022(3) -0.024(3) -0.005(2)
C4 0.043(3) 0.061(3) 0.105(4) 0.029(3) -0.017(3) 0.004(2)
C5 0.040(3) 0.053(3) 0.097(4) 0.020(3) 0.001(3) 0.007(2)
C6 0.035(2) 0.039(2) 0.079(3) 0.010(2) 0.005(2) 0.0040(19)
C7 0.031(2) 0.034(2) 0.050(2) -0.0016(18) 0.0001(18) -0.0048(17)
C8 0.031(2) 0.043(2) 0.062(3) -0.007(2) 0.010(2) 0.0019(18)
C9 0.044(2) 0.043(2) 0.049(2) -0.015(2) 0.015(2) -0.0058(19)
C10 0.058(3) 0.043(3) 0.068(3) -0.011(2) 0.022(2) -0.006(2)
C11 0.052(3) 0.043(3) 0.078(3) -0.011(2) 0.030(2) -0.003(2)
C12 0.059(3) 0.048(3) 0.105(4) -0.004(3) 0.031(3) 0.003(2)
C13 0.074(4) 0.054(3) 0.107(4) -0.005(3) 0.048(3) 0.011(3)
C14 0.088(4) 0.063(3) 0.083(4) -0.010(3) 0.050(3) -0.005(3)
C15 0.077(3) 0.055(3) 0.067(3) -0.013(3) 0.035(3) -0.010(3)
C16 0.043(2) 0.043(2) 0.034(2) -0.0081(18) 0.0087(18) -0.0099(19)
C17 0.035(2) 0.034(2) 0.036(2) -0.0013(17) 0.0039(17) -0.0052(17)
C18 0.034(2) 0.030(2) 0.037(2) 0.0010(17) -0.0033(17) -0.0064(17)
C19 0.038(2) 0.032(2) 0.0262(19) 0.0044(16) 0.0000(16) -0.0098(17)
C20 0.040(2) 0.041(2) 0.035(2) 0.0077(18) -0.0048(17) -0.0056(18)
C21 0.038(2) 0.054(3) 0.051(3) 0.011(2) -0.016(2) -0.006(2)
C22 0.031(2) 0.059(3) 0.070(3) 0.012(2) -0.011(2) -0.003(2)
C23 0.034(2) 0.047(3) 0.057(3) 0.001(2) 0.001(2) -0.0019(19)
C24 0.036(2) 0.040(2) 0.039(2) 0.0014(19) 0.0001(18) -0.0058(18)
C25 0.032(2) 0.031(2) 0.033(2) 0.0036(16) -0.0040(16) -0.0023(16)
C26 0.040(2) 0.038(2) 0.040(2) 0.0060(18) -0.0010(18) -0.0084(18)
C27 0.049(3) 0.048(3) 0.041(2) 0.008(2) 0.004(2) -0.010(2)
C28 0.064(3) 0.050(3) 0.046(3) 0.010(2) 0.015(2) -0.009(2)
C29 0.065(3) 0.052(3) 0.059(3) 0.014(2) 0.012(2) -0.025(2)
C30 0.053(3) 0.042(3) 0.054(3) 0.006(2) 0.003(2) -0.014(2)
C31 0.042(2) 0.035(2) 0.044(2) 0.0102(18) 0.0004(18) -0.0104(18)
C32 0.038(2) 0.036(2) 0.036(2) 0.0055(17) -0.0033(17) -0.0071(17)
C33 0.036(2) 0.032(2) 0.034(2) 0.0048(17) -0.0056(17) -0.0097(17)
C34 0.0314(19) 0.029(2) 0.033(2) 0.0059(16) -0.0069(16) -0.0032(16)
C35 0.0250(18) 0.035(2) 0.0282(19) -0.0008(16) -0.0012(15) -0.0004(15)
C36 0.0297(19) 0.035(2) 0.033(2) 0.0036(17) -0.0056(16) -0.0032(16)
C37 0.037(2) 0.041(2) 0.031(2) 0.0033(18) -0.0051(17) -0.0059(18)
C38 0.054(3) 0.031(2) 0.038(2) 0.0033(18) -0.0092(19) -0.0088(19)
C39 0.037(2) 0.026(2) 0.035(2) 0.0017(16) -0.0054(16) -0.0027(16)
C40 0.041(2) 0.031(2) 0.040(2) 0.0048(17) -0.0090(18) -0.0079(17)
C41 0.059(3) 0.036(2) 0.051(3) 0.005(2) -0.010(2) -0.019(2)
C42 0.076(3) 0.035(2) 0.052(3) -0.002(2) -0.021(2) -0.018(2)
C43 0.072(3) 0.035(2) 0.042(2) 0.003(2) -0.009(2) -0.011(2)
C44 0.101(4) 0.039(3) 0.058(3) 0.013(2) 0.021(3) -0.002(3)
C45 0.137(6) 0.063(4) 0.084(4) 0.037(3) 0.017(4) 0.007(4)
C46 0.110(6) 0.099(5) 0.158(7) 0.073(5) 0.061(5) 0.000(4)
C47 0.314(11) 0.075(5) 0.038(3) 0.015(3) 0.014(5) -0.028(6)
C48 0.053(3) 0.036(2) 0.040(2) 0.0035(19) 0.005(2) -0.006(2)
C49 0.065(3) 0.029(2) 0.051(3) 0.005(2) 0.008(2) 0.003(2)
C50 0.040(2) 0.037(2) 0.040(2) -0.0005(18) 0.0007(18) -0.0003(18)
C51 0.060(3) 0.045(3) 0.049(3) -0.011(2) 0.005(2) 0.010(2)
C52 0.060(3) 0.047(3) 0.080(4) 0.007(3) 0.020(3) 0.006(2)
C53 0.090(5) 0.113(6) 0.099(5) -0.065(4) -0.007(4) 0.009(4)
C54 0.171(7) 0.081(4) 0.052(3) 0.016(3) 0.058(4) 0.061(5)
C55 0.032(2) 0.037(2) 0.036(2) -0.0005(17) -0.0086(16) -0.0042(17)
C56 0.035(2) 0.059(3) 0.047(2) 0.002(2) -0.0058(19) -0.016(2)
C57 0.057(3) 0.082(4) 0.063(3) -0.009(3) -0.018(2) -0.035(3)
C58 0.061(3) 0.087(4) 0.077(3) -0.007(3) -0.011(3) -0.043(3)
C59 0.052(3) 0.076(3) 0.068(3) 0.006(3) 0.005(2) -0.035(3)
C60 0.039(2) 0.056(3) 0.048(3) -0.003(2) 0.002(2) -0.014(2)
C61 0.0267(19) 0.043(2) 0.041(2) -0.0013(18) -0.0070(16) -0.0122(17)
Ir2 0.02679(10) 0.03455(11) 0.03317(10) 0.00244(8) -0.00113(7) -0.00311(7)
S3 0.0727(9) 0.0532(8) 0.0394(6) -0.0008(5) 0.0091(6) -0.0052(6)
S4 0.0510(7) 0.0826(10) 0.0390(6) -0.0029(6) 0.0063(5) -0.0106(6)
O3 0.0331(15) 0.0357(16) 0.0462(17) 0.0041(13) -0.0029(13) -0.0071(12)
O4 0.0307(15) 0.0391(17) 0.0441(16) 0.0049(13) -0.0068(12) -0.0040(12)
N5 0.0368(18) 0.0326(18) 0.0351(18) 0.0019(15) -0.0011(15) -0.0034(14)
N6 0.055(2) 0.049(2) 0.094(3) 0.007(2) -0.041(2) -0.0041(19)
N7 0.0312(18) 0.044(2) 0.0387(19) 0.0073(16) 0.0006(15) -0.0040(15)
N8 0.047(2) 0.041(2) 0.0419(19) -0.0010(16) -0.0063(16) -0.0109(16)
C62 0.027(2) 0.051(3) 0.047(2) 0.012(2) 0.0053(18) -0.0005(18)
C63 0.037(2) 0.058(3) 0.064(3) 0.008(2) 0.006(2) -0.009(2)
C64 0.043(3) 0.066(3) 0.084(4) 0.009(3) 0.006(3) -0.017(2)
C65 0.052(3) 0.086(4) 0.085(4) 0.018(3) 0.012(3) -0.024(3)
C66 0.053(3) 0.093(4) 0.062(3) 0.010(3) 0.017(3) -0.013(3)
C67 0.038(2) 0.065(3) 0.055(3) 0.009(2) 0.009(2) -0.004(2)
C68 0.031(2) 0.055(3) 0.038(2) 0.007(2) 0.0010(17) -0.0052(19)
C69 0.032(2) 0.045(2) 0.035(2) 0.0028(18) 0.0033(17) 0.0008(18)
C70 0.040(2) 0.048(3) 0.034(2) -0.0036(19) -0.0018(18) -0.0028(19)
C71 0.040(2) 0.040(2) 0.037(2) -0.0055(18) -0.0079(18) 0.0006(18)
C72 0.040(2) 0.043(2) 0.036(2) 0.0011(18) -0.0023(18) -0.0078(18)
C73 0.033(2) 0.035(2) 0.032(2) -0.0006(17) -0.0036(16) -0.0003(17)
C74 0.0247(19) 0.041(2) 0.030(2) 0.0029(17) -0.0022(15) 0.0017(16)
C75 0.046(2) 0.047(3) 0.043(2) -0.005(2) -0.0089(19) -0.005(2)
C76 0.057(3) 0.057(3) 0.049(3) -0.007(2) -0.011(2) -0.014(2)
C77 0.071(3) 0.062(3) 0.062(3) -0.013(3) -0.014(3) -0.017(3)
C78 0.072(3) 0.051(3) 0.073(3) -0.008(3) -0.014(3) -0.021(3)
C79 0.060(3) 0.049(3) 0.057(3) 0.003(2) -0.009(2) -0.016(2)
C80 0.050(3) 0.042(2) 0.053(3) 0.000(2) -0.013(2) -0.008(2)
C81 0.036(2) 0.033(2) 0.036(2) 0.0039(17) -0.0035(17) -0.0013(17)
C82 0.044(2) 0.038(2) 0.039(2) 0.0021(18) -0.0048(18) -0.0060(18)
C83 0.054(3) 0.044(3) 0.046(2) 0.003(2) -0.003(2) -0.014(2)
C84 0.066(3) 0.053(3) 0.048(3) 0.010(2) -0.001(2) -0.016(2)
C85 0.067(3) 0.053(3) 0.035(2) 0.004(2) 0.000(2) -0.010(2)
C86 0.048(2) 0.040(2) 0.039(2) 0.0012(19) -0.0019(19) -0.0036(19)
C87 0.042(3) 0.057(3) 0.128(5) 0.016(3) -0.016(3) 0.003(2)
C88 0.045(3) 0.068(4) 0.132(5) 0.011(4) 0.008(3) 0.017(3)
C89 0.052(3) 0.063(3) 0.098(4) 0.004(3) 0.008(3) 0.010(3)
C90 0.044(3) 0.048(3) 0.079(3) 0.009(3) 0.007(2) 0.007(2)
C91 0.033(2) 0.039(2) 0.081(3) 0.007(2) -0.010(2) 0.0012(19)
C92 0.043(3) 0.039(3) 0.103(4) 0.008(3) -0.023(3) 0.000(2)
C93 0.080(3) 0.046(3) 0.105(4) 0.021(3) -0.058(3) -0.017(3)
C94 0.095(4) 0.056(3) 0.143(5) 0.028(3) -0.077(4) -0.020(3)
C95 0.124(5) 0.073(4) 0.150(6) 0.039(4) -0.100(4) -0.030(4)
C96 0.143(6) 0.073(4) 0.119(5) 0.039(4) -0.091(4) -0.040(4)
C97 0.124(5) 0.062(3) 0.096(4) 0.025(3) -0.072(4) -0.034(3)
C98 0.091(4) 0.043(3) 0.088(3) 0.020(3) -0.056(3) -0.020(3)
C99 0.071(3) 0.043(3) 0.059(3) 0.005(2) -0.032(2) -0.010(2)
C100 0.051(3) 0.041(2) 0.072(3) 0.008(2) -0.027(2) -0.008(2)
C101 0.039(2) 0.036(2) 0.057(3) 0.003(2) -0.013(2) -0.0031(18)
C102 0.040(2) 0.035(2) 0.043(2) 0.0034(19) -0.0094(19) -0.0055(18)
C103 0.052(2) 0.038(2) 0.040(2) 0.0045(19) -0.0074(19) -0.0086(19)
C104 0.076(3) 0.040(3) 0.045(3) 0.007(2) -0.021(2) -0.013(2)
C105 0.046(2) 0.038(2) 0.038(2) -0.0010(18) 0.0020(19) -0.0047(19)
C106 0.040(2) 0.023(2) 0.048(2) 0.0075(18) 0.0140(19) -0.0015(17)
C107 0.056(3) 0.039(2) 0.054(3) 0.007(2) 0.015(2) -0.007(2)
C108 0.061(3) 0.041(3) 0.079(3) 0.004(3) 0.028(3) 0.000(2)
C109 0.045(3) 0.049(3) 0.093(4) 0.003(3) 0.025(3) -0.005(2)
C110 0.036(2) 0.038(2) 0.085(3) 0.009(2) 0.003(2) -0.0040(19)
C111 0.035(2) 0.037(2) 0.057(3) 0.005(2) 0.005(2) -0.0037(18)
C112 0.044(3) 0.076(4) 0.068(3) 0.007(3) -0.022(2) -0.008(3)
C113 0.068(3) 0.070(4) 0.041(3) -0.004(2) -0.010(2) 0.003(3)
C114 0.039(2) 0.053(3) 0.050(3) 0.006(2) -0.012(2) -0.001(2)
C115 0.072(4) 0.062(3) 0.058(3) 0.016(3) -0.024(3) -0.002(3)
C116 0.0263(19) 0.043(2) 0.039(2) 0.0039(18) -0.0004(16) -0.0016(17)
C117 0.041(2) 0.035(2) 0.041(2) 0.0040(19) 0.0008(18) -0.0018(18)
C118 0.032(2) 0.039(2) 0.041(2) -0.0009(18) 0.0064(17) -0.0094(17)
C119 0.043(2) 0.042(3) 0.055(3) -0.003(2) -0.004(2) -0.011(2)
C120 0.050(3) 0.055(3) 0.091(4) -0.016(3) 0.000(3) -0.019(2)
C121 0.066(3) 0.037(3) 0.082(4) 0.000(3) -0.003(3) -0.013(2)
C122 0.069(4) 0.057(3) 0.063(3) -0.011(3) -0.006(3) -0.013(3)

loop_
_atom_type_symbol
_atom_type_description
_atom_type_scat_dispersion_real
_atom_type_scat_dispersion_imag
_atom_type_scat_source
C C 0.0137 0.0067 'International Tables Vol C Tables 4.2.6.8 and 6.1.1.4'
H H 0.0000 0.0000 'International Tables Vol C Tables 4.2.6.8 and 6.1.1.4'
Ir Ir -5.7005 5.2682 'International Tables Vol C Tables 4.2.6.8 and 6.1.1.4'
N N 0.0241 0.0134 'International Tables Vol C Tables 4.2.6.8 and 6.1.1.4'
O O 0.0389 0.0241 'International Tables Vol C Tables 4.2.6.8 and 6.1.1.4'
S S 0.2925 0.4295 'International Tables Vol C Tables 4.2.6.8 and 6.1.1.4'

loop_
_geom_angle_atom_site_label_1
_geom_angle_atom_site_label_2
_geom_angle_atom_site_label_3
_geom_angle
_geom_angle_site_symmetry_1
_geom_angle_site_symmetry_3
_geom_angle_publ_flag
O2 Ir1 O1 87.09(10) . . ?
N2 Ir1 O1 82.35(11) . . ?
N2 Ir1 O2 96.23(11) . . ?
N2 Ir1 N4 173.97(12) . . ?
N4 Ir1 O1 98.15(11) . . ?
N4 Ir1 O2 77.81(11) . . ?
C18 Ir1 O1 85.22(13) . . ?
C18 Ir1 O2 171.84(13) . . ?
C18 Ir1 N2 80.05(14) . . ?
C18 Ir1 N4 105.97(14) . . ?
C35 Ir1 O1 174.91(13) . . ?
C35 Ir1 O2 87.84(13) . . ?
C35 Ir1 N2 98.56(14) . . ?
C35 Ir1 N4 80.41(14) . . ?
C35 Ir1 C18 99.87(15) . . ?
C19 S1 C20 90.04(19) . . ?
C55 S2 C56 89.8(2) . . ?
C48 O1 Ir1 126.2(3) . . ?
C50 O2 Ir1 125.9(3) . . ?
C6 N1 C11 145.3(4) . . ?
C8 N1 C6 108.0(4) . . ?
C8 N1 C11 106.6(4) . . ?
C19 N2 Ir1 113.2(3) . . ?
C19 N2 C25 113.3(3) . . ?
C25 N2 Ir1 133.2(3) . . ?
C31 N3 C40 144.2(4) . . ?
C33 N3 C31 107.4(3) . . ?
C33 N3 C40 107.6(3) . . ?
C55 N4 Ir1 111.2(3) . . ?
C55 N4 C61 113.0(3) . . ?
C61 N4 Ir1 131.8(3) . . ?
C2 C1 C6 118.7(4) . . ?
C2 C1 C7 134.0(4) . . ?
C6 C1 C7 107.3(4) . . ?
C1 C2 H2 120.3 . . ?
C1 C2 C3 119.4(5) . . ?
C3 C2 H2 120.3 . . ?
C2 C3 H3 120.0 . . ?
C2 C3 C4 120.0(5) . . ?
C4 C3 H3 120.0 . . ?
C3 C4 H4 118.8 . . ?
C5 C4 C3 122.5(5) . . ?
C5 C4 H4 118.8 . . ?
C4 C5 H5 120.5 . . ?
C4 C5 C6 118.9(5) . . ?
C6 C5 H5 120.5 . . ?
N1 C6 C1 108.0(4) . . ?
N1 C6 C5 131.4(5) . . ?
C5 C6 C1 120.6(5) . . ?
C8 C7 C1 103.3(4) . . ?
C8 C7 C18 114.8(4) . . ?
C18 C7 C1 141.9(4) . . ?
N1 C8 C7 113.4(4) . . ?
N1 C8 C9 113.8(4) . . ?
C9 C8 C7 132.7(4) . . ?
C8 C9 C10 104.0(4) . . ?
C16 C9 C8 113.4(4) . . ?
C16 C9 C10 142.6(5) . . ?
C11 C10 C9 107.4(4) . . ?
C15 C10 C9 133.5(5) . . ?
C15 C10 C11 119.1(5) . . ?
N1 C11 C10 108.2(4) . . ?
C12 C11 N1 129.6(6) . . ?
C12 C11 C10 122.2(5) . . ?
C11 C12 H12 122.1 . . ?
C11 C12 C13 115.9(6) . . ?
C13 C12 H12 122.1 . . ?
C12 C13 H13 118.7 . . ?
C14 C13 C12 122.7(5) . . ?
C14 C13 H13 118.7 . . ?
C13 C14 H14 119.2 . . ?
C13 C14 C15 121.7(6) . . ?
C15 C14 H14 119.2 . . ?
C10 C15 C14 118.4(6) . . ?
C10 C15 H15 120.8 . . ?
C14 C15 H15 120.8 . . ?
C9 C16 H16 121.1 . . ?
C9 C16 C17 117.8(4) . . ?
C17 C16 H16 121.1 . . ?
C16 C17 C18 127.9(4) . . ?
C16 C17 C19 120.7(4) . . ?
C19 C17 C18 111.2(3) . . ?
C7 C18 Ir1 133.6(3) . . ?
C7 C18 C17 113.3(4) . . ?
C17 C18 Ir1 112.4(3) . . ?
N2 C19 S1 113.4(3) . . ?
N2 C19 C17 118.6(3) . . ?
C17 C19 S1 127.6(3) . . ?
C21 C20 S1 128.7(3) . . ?
C21 C20 C25 120.9(4) . . ?
C25 C20 S1 110.3(3) . . ?
C20 C21 H21 120.9 . . ?
C22 C21 C20 118.2(4) . . ?
C22 C21 H21 120.9 . . ?
C21 C22 H22 119.2 . . ?
C21 C22 C23 121.6(4) . . ?
C23 C22 H22 119.2 . . ?
C22 C23 H23 120.2 . . ?
C24 C23 C22 119.6(4) . . ?
C24 C23 H23 120.2 . . ?
C23 C24 H24 120.3 . . ?
C25 C24 C23 119.4(4) . . ?
C25 C24 H24 120.3 . . ?
N2 C25 C20 112.8(3) . . ?
C24 C25 N2 126.9(4) . . ?
C24 C25 C20 120.2(4) . . ?
C27 C26 C31 118.8(4) . . ?
C27 C26 C32 133.4(4) . . ?
C31 C26 C32 107.8(4) . . ?
C26 C27 H27 120.6 . . ?
C26 C27 C28 118.8(5) . . ?
C28 C27 H27 120.6 . . ?
C27 C28 H28 119.3 . . ?
C29 C28 C27 121.4(4) . . ?
C29 C28 H28 119.3 . . ?
C28 C29 H29 119.1 . . ?
C28 C29 C30 121.7(4) . . ?
C30 C29 H29 119.1 . . ?
C29 C30 H30 121.4 . . ?
C29 C30 C31 117.3(5) . . ?
C31 C30 H30 121.4 . . ?
N3 C31 C26 107.9(3) . . ?
C30 C31 N3 130.0(4) . . ?
C30 C31 C26 122.0(4) . . ?
C33 C32 C26 103.0(4) . . ?
C37 C32 C26 142.8(4) . . ?
C37 C32 C33 114.0(4) . . ?
N3 C33 C32 113.9(3) . . ?
N3 C33 C34 113.8(3) . . ?
C34 C33 C32 132.1(4) . . ?
C33 C34 C35 114.9(3) . . ?
C33 C34 C39 103.2(3) . . ?
C35 C34 C39 141.8(4) . . ?
C34 C35 Ir1 133.3(3) . . ?
C34 C35 C36 114.0(3) . . ?
C36 C35 Ir1 112.2(3) . . ?
C37 C36 C35 127.2(4) . . ?
C37 C36 C55 121.2(4) . . ?
C55 C36 C35 111.5(3) . . ?
C32 C37 C36 117.1(4) . . ?
C32 C37 H37 121.4 . . ?
C36 C37 H37 121.4 . . ?
C39 C38 H38 120.3 . . ?
C39 C38 C43 119.4(4) . . ?
C43 C38 H38 120.3 . . ?
C38 C39 C34 134.4(4) . . ?
C38 C39 C40 117.6(4) . . ?
C40 C39 C34 107.8(3) . . ?
N3 C40 C39 107.4(3) . . ?
C41 C40 N3 129.5(4) . . ?
C41 C40 C39 123.0(4) . . ?
C40 C41 H41 121.2 . . ?
C40 C41 C42 117.5(4) . . ?
C42 C41 H41 121.2 . . ?
C41 C42 H42 119.4 . . ?
C41 C42 C43 121.3(4) . . ?
C43 C42 H42 119.4 . . ?
C38 C43 H43 119.4 . . ?
C42 C43 C38 121.2(4) . . ?
C42 C43 H43 119.4 . . ?
C45 C44 C47 109.8(6) . . ?
C45 C44 C48 115.1(5) . . ?
C46 C44 C45 109.0(5) . . ?
C46 C44 C47 107.1(6) . . ?
C46 C44 C48 108.8(5) . . ?
C47 C44 C48 106.6(4) . . ?
C44 C45 H45A 109.5 . . ?
C44 C45 H45B 109.5 . . ?
C44 C45 H45C 109.5 . . ?
H45A C45 H45B 109.5 . . ?
H45A C45 H45C 109.5 . . ?
H45B C45 H45C 109.5 . . ?
C44 C46 H46A 109.5 . . ?
C44 C46 H46B 109.5 . . ?
C44 C46 H46C 109.5 . . ?
H46A C46 H46B 109.5 . . ?
H46A C46 H46C 109.5 . . ?
H46B C46 H46C 109.5 . . ?
C44 C47 H47A 109.5 . . ?
C44 C47 H47B 109.5 . . ?
C44 C47 H47C 109.5 . . ?
H47A C47 H47B 109.5 . . ?
H47A C47 H47C 109.5 . . ?
H47B C47 H47C 109.5 . . ?
O1 C48 C44 113.4(4) . . ?
O1 C48 C49 125.1(4) . . ?
C49 C48 C44 121.6(4) . . ?
C48 C49 H49 115.9 . . ?
C48 C49 C50 128.2(4) . . ?
C50 C49 H49 115.9 . . ?
O2 C50 C49 125.4(4) . . ?
O2 C50 C51 114.9(4) . . ?
C49 C50 C51 119.6(4) . . ?
C50 C51 C53 107.6(4) . . ?
C52 C51 C50 110.6(4) . . ?
C52 C51 C53 107.9(5) . . ?
C52 C51 C54 108.4(5) . . ?
C54 C51 C50 110.0(4) . . ?
C54 C51 C53 112.5(5) . . ?
C51 C52 H52A 109.5 . . ?
C51 C52 H52B 109.5 . . ?
C51 C52 H52C 109.5 . . ?
H52A C52 H52B 109.5 . . ?
H52A C52 H52C 109.5 . . ?
H52B C52 H52C 109.5 . . ?
C51 C53 H53A 109.5 . . ?
C51 C53 H53B 109.5 . . ?
C51 C53 H53C 109.5 . . ?
H53A C53 H53B 109.5 . . ?
H53A C53 H53C 109.5 . . ?
H53B C53 H53C 109.5 . . ?
C51 C54 H54A 109.5 . . ?
C51 C54 H54B 109.5 . . ?
C51 C54 H54C 109.5 . . ?
H54A C54 H54B 109.5 . . ?
H54A C54 H54C 109.5 . . ?
H54B C54 H54C 109.5 . . ?
N4 C55 S2 114.0(3) . . ?
N4 C55 C36 118.4(3) . . ?
C36 C55 S2 127.6(3) . . ?
C57 C56 S2 129.0(4) . . ?
C57 C56 C61 121.0(4) . . ?
C61 C56 S2 110.0(3) . . ?
C56 C57 H57 120.9 . . ?
C58 C57 C56 118.2(5) . . ?
C58 C57 H57 120.9 . . ?
C57 C58 H58 119.5 . . ?
C57 C58 C59 121.1(5) . . ?
C59 C58 H58 119.5 . . ?
C58 C59 H59 119.3 . . ?
C60 C59 C58 121.4(5) . . ?
C60 C59 H59 119.3 . . ?
C59 C60 H60 121.0 . . ?
C59 C60 C61 118.1(4) . . ?
C61 C60 H60 121.0 . . ?
N4 C61 C56 113.1(4) . . ?
C60 C61 N4 126.6(4) . . ?
C60 C61 C56 120.3(4) . . ?
O4 Ir2 O3 87.24(10) . . ?
N5 Ir2 O3 82.16(12) . . ?
N5 Ir2 O4 96.46(12) . . ?
N7 Ir2 O3 96.29(13) . . ?
N7 Ir2 O4 81.86(12) . . ?
N7 Ir2 N5 177.78(13) . . ?
C74 Ir2 O3 172.55(12) . . ?
C74 Ir2 O4 85.56(13) . . ?
C74 Ir2 N5 100.54(14) . . ?
C74 Ir2 N7 80.80(15) . . ?
C74 Ir2 C102 99.30(16) . . ?
C102 Ir2 O3 87.96(14) . . ?
C102 Ir2 O4 174.80(14) . . ?
C102 Ir2 N5 80.90(16) . . ?
C102 Ir2 N7 100.66(16) . . ?
C107 S3 C105 89.6(2) . . ?
C67 S4 C68 90.2(2) . . ?
C118 O3 Ir2 126.3(3) . . ?
C116 O4 Ir2 126.5(3) . . ?
C105 N5 Ir2 112.5(3) . . ?
C105 N5 C106 113.0(4) . . ?
C106 N5 Ir2 133.9(3) . . ?
C92 N6 C93 145.1(5) . . ?
C100 N6 C92 107.7(4) . . ?
C100 N6 C93 106.6(5) . . ?
C62 N7 Ir2 133.6(3) . . ?
C68 N7 Ir2 112.5(3) . . ?
C68 N7 C62 113.5(4) . . ?
C72 N8 C80 107.2(4) . . ?
C72 N8 C82 107.3(3) . . ?
C80 N8 C82 145.0(4) . . ?
N7 C62 C67 112.1(4) . . ?
C63 C62 N7 126.9(4) . . ?
C63 C62 C67 120.9(4) . . ?
C62 C63 H63 120.8 . . ?
C62 C63 C64 118.3(5) . . ?
C64 C63 H63 120.8 . . ?
C63 C64 H64 119.7 . . ?
C65 C64 C63 120.6(5) . . ?
C65 C64 H64 119.7 . . ?
C64 C65 H65 119.0 . . ?
C66 C65 C64 122.1(5) . . ?
C66 C65 H65 119.0 . . ?
C65 C66 H66 120.8 . . ?
C65 C66 C67 118.3(5) . . ?
C67 C66 H66 120.8 . . ?
C62 C67 S4 110.5(3) . . ?
C66 C67 S4 129.8(4) . . ?
C66 C67 C62 119.7(5) . . ?
N7 C68 S4 113.7(3) . . ?
N7 C68 C69 119.4(4) . . ?
C69 C68 S4 126.6(4) . . ?
C68 C69 C74 110.1(4) . . ?
C70 C69 C68 122.8(4) . . ?
C70 C69 C74 126.9(4) . . ?
C69 C70 H70 121.0 . . ?
C71 C70 C69 117.9(4) . . ?
C71 C70 H70 121.0 . . ?
C70 C71 C72 113.5(4) . . ?
C70 C71 C75 142.7(4) . . ?
C72 C71 C75 103.7(4) . . ?
N8 C72 C71 113.5(4) . . ?
N8 C72 C73 114.2(4) . . ?
C73 C72 C71 132.2(4) . . ?
C72 C73 C74 115.1(4) . . ?
C72 C73 C81 102.7(3) . . ?
C74 C73 C81 142.1(4) . . ?
C69 C74 Ir2 112.2(3) . . ?
C73 C74 Ir2 133.4(3) . . ?
C73 C74 C69 113.9(4) . . ?
C76 C75 C71 134.1(4) . . ?
C76 C75 C80 118.3(4) . . ?
C80 C75 C71 107.5(4) . . ?
C75 C76 H76 120.0 . . ?
C77 C76 C75 120.0(5) . . ?
C77 C76 H76 120.0 . . ?
C76 C77 H77 119.8 . . ?
C76 C77 C78 120.4(5) . . ?
C78 C77 H77 119.8 . . ?
C77 C78 H78 119.0 . . ?
C79 C78 C77 122.1(5) . . ?
C79 C78 H78 119.0 . . ?
C78 C79 H79 121.3 . . ?
C80 C79 C78 117.4(5) . . ?
C80 C79 H79 121.3 . . ?
N8 C80 C75 108.0(4) . . ?
C79 C80 N8 130.2(5) . . ?
C79 C80 C75 121.8(4) . . ?
C82 C81 C73 107.8(4) . . ?
C86 C81 C73 134.1(4) . . ?
C86 C81 C82 117.8(4) . . ?
N8 C82 C81 107.9(4) . . ?
C83 C82 N8 128.9(4) . . ?
C83 C82 C81 123.2(4) . . ?
C82 C83 H83 121.3 . . ?
C82 C83 C84 117.3(4) . . ?
C84 C83 H83 121.3 . . ?
C83 C84 H84 119.4 . . ?
C85 C84 C83 121.3(4) . . ?
C85 C84 H84 119.4 . . ?
C84 C85 H85 119.4 . . ?
C84 C85 C86 121.1(4) . . ?
C86 C85 H85 119.4 . . ?
C81 C86 C85 119.3(4) . . ?
C81 C86 H86 120.4 . . ?
C85 C86 H86 120.4 . . ?
C88 C87 H87 120.9 . . ?
C88 C87 C92 118.2(6) . . ?
C92 C87 H87 120.9 . . ?
C87 C88 H88 119.5 . . ?
C87 C88 C89 121.1(6) . . ?
C89 C88 H88 119.5 . . ?
C88 C89 H89 119.7 . . ?
C90 C89 C88 120.6(6) . . ?
C90 C89 H89 119.7 . . ?
C89 C90 H90 119.8 . . ?
C89 C90 C91 120.3(5) . . ?
C91 C90 H90 119.8 . . ?
C90 C91 C92 117.2(5) . . ?
C90 C91 C101 135.4(4) . . ?
C92 C91 C101 107.2(5) . . ?
N6 C92 C87 129.6(5) . . ?
N6 C92 C91 107.8(4) . . ?
C87 C92 C91 122.5(6) . . ?
C94 C93 N6 129.1(7) . . ?
C94 C93 C98 122.3(6) . . ?
C98 C93 N6 108.6(5) . . ?
C93 C94 H94 122.0 . . ?
C95 C94 C93 115.9(8) . . ?
C95 C94 H94 122.0 . . ?
C94 C95 H95 118.5 . . ?
C96 C95 C94 122.9(7) . . ?
C96 C95 H95 118.5 . . ?
C95 C96 H96 119.2 . . ?
C95 C96 C97 121.7(7) . . ?
C97 C96 H96 119.2 . . ?
C96 C97 H97 121.4 . . ?
C98 C97 C96 117.2(8) . . ?
C98 C97 H97 121.4 . . ?
C93 C98 C99 107.2(5) . . ?
C97 C98 C93 119.9(5) . . ?
C97 C98 C99 132.9(7) . . ?
C100 C99 C98 104.3(5) . . ?
C104 C99 C98 141.9(6) . . ?
C104 C99 C100 113.7(4) . . ?
N6 C100 C99 113.2(4) . . ?
N6 C100 C101 113.7(5) . . ?
C101 C100 C99 133.0(5) . . ?
C100 C101 C91 103.5(4) . . ?
C100 C101 C102 114.4(4) . . ?
C102 C101 C91 142.0(4) . . ?
C101 C102 Ir2 133.4(3) . . ?
C101 C102 C103 114.3(4) . . ?
C103 C102 Ir2 112.2(3) . . ?
C104 C103 C102 126.8(4) . . ?
C104 C103 C105 120.5(4) . . ?
C105 C103 C102 112.3(4) . . ?
C99 C104 C103 117.7(5) . . ?
C99 C104 H104 121.1 . . ?
C103 C104 H104 121.1 . . ?
N5 C105 S3 114.0(3) . . ?
N5 C105 C103 118.9(4) . . ?
C103 C105 S3 126.9(3) . . ?
N5 C106 C107 112.6(4) . . ?
C111 C106 N5 126.6(4) . . ?
C111 C106 C107 120.8(4) . . ?
C106 C107 S3 110.8(3) . . ?
C108 C107 S3 129.2(4) . . ?
C108 C107 C106 120.0(5) . . ?
C107 C108 H108 120.8 . . ?
C109 C108 C107 118.4(5) . . ?
C109 C108 H108 120.8 . . ?
C108 C109 H109 119.2 . . ?
C108 C109 C110 121.6(5) . . ?
C110 C109 H109 119.2 . . ?
C109 C110 H110 119.5 . . ?
C111 C110 C109 121.0(5) . . ?
C111 C110 H110 119.5 . . ?
C106 C111 H111 120.8 . . ?
C110 C111 C106 118.3(5) . . ?
C110 C111 H111 120.8 . . ?
H11A C112 H11B 109.5 . . ?
H11A C112 H11C 109.5 . . ?
H11B C112 H11C 109.5 . . ?
C114 C112 H11A 109.5 . . ?
C114 C112 H11B 109.5 . . ?
C114 C112 H11C 109.5 . . ?
H11D C113 H11E 109.5 . . ?
H11D C113 H11F 109.5 . . ?
H11E C113 H11F 109.5 . . ?
C114 C113 H11D 109.5 . . ?
C114 C113 H11E 109.5 . . ?
C114 C113 H11F 109.5 . . ?
C112 C114 C116 108.3(4) . . ?
C113 C114 C112 109.2(4) . . ?
C113 C114 C116 107.3(4) . . ?
C115 C114 C112 108.9(4) . . ?
C115 C114 C113 109.4(4) . . ?
C115 C114 C116 113.7(4) . . ?
C114 C115 H11G 109.5 . . ?
C114 C115 H11H 109.5 . . ?
C114 C115 H11I 109.5 . . ?
H11G C115 H11H 109.5 . . ?
H11G C115 H11I 109.5 . . ?
H11H C115 H11I 109.5 . . ?
O4 C116 C114 112.5(4) . . ?
O4 C116 C117 125.3(4) . . ?
C117 C116 C114 122.2(4) . . ?
C116 C117 H117 116.0 . . ?
C116 C117 C118 128.1(4) . . ?
C118 C117 H117 116.0 . . ?
O3 C118 C117 125.6(4) . . ?
O3 C118 C119 112.7(4) . . ?
C117 C118 C119 121.7(4) . . ?
C120 C119 C118 108.6(4) . . ?
C121 C119 C118 113.9(4) . . ?
C121 C119 C120 109.6(4) . . ?
C122 C119 C118 107.0(4) . . ?
C122 C119 C120 108.7(4) . . ?
C122 C119 C121 108.8(4) . . ?
C119 C120 H12A 109.5 . . ?
C119 C120 H12B 109.5 . . ?
C119 C120 H12C 109.5 . . ?
H12A C120 H12B 109.5 . . ?
H12A C120 H12C 109.5 . . ?
H12B C120 H12C 109.5 . . ?
C119 C121 H12D 109.5 . . ?
C119 C121 H12E 109.5 . . ?
C119 C121 H12F 109.5 . . ?
H12D C121 H12E 109.5 . . ?
H12D C121 H12F 109.5 . . ?
H12E C121 H12F 109.5 . . ?
C119 C122 H12G 109.5 . . ?
C119 C122 H12H 109.5 . . ?
C119 C122 H12I 109.5 . . ?
H12G C122 H12H 109.5 . . ?
H12G C122 H12I 109.5 . . ?
H12H C122 H12I 109.5 . . ?

loop_
_geom_bond_atom_site_label_1
_geom_bond_atom_site_label_2
_geom_bond_distance
_geom_bond_site_symmetry_2
_geom_bond_publ_flag
Ir1 O1 2.132(3) . ?
Ir1 O2 2.125(3) . ?
Ir1 N2 2.024(3) . ?
Ir1 N4 2.052(3) . ?
Ir1 C18 2.004(4) . ?
Ir1 C35 1.990(4) . ?
S1 C19 1.741(4) . ?
S1 C20 1.742(4) . ?
S2 C55 1.734(4) . ?
S2 C56 1.747(5) . ?
O1 C48 1.263(5) . ?
O2 C50 1.274(5) . ?
N1 C6 1.377(6) . ?
N1 C8 1.363(5) . ?
N1 C11 1.417(6) . ?
N2 C19 1.321(5) . ?
N2 C25 1.397(5) . ?
N3 C31 1.403(5) . ?
N3 C33 1.361(5) . ?
N3 C40 1.407(5) . ?
N4 C55 1.323(5) . ?
N4 C61 1.388(5) . ?
C1 C2 1.390(6) . ?
C1 C6 1.448(6) . ?
C1 C7 1.465(6) . ?
C2 H2 0.9500 . ?
C2 C3 1.391(6) . ?
C3 H3 0.9500 . ?
C3 C4 1.403(8) . ?
C4 H4 0.9500 . ?
C4 C5 1.343(8) . ?
C5 H5 0.9500 . ?
C5 C6 1.388(7) . ?
C7 C8 1.401(6) . ?
C7 C18 1.417(5) . ?
C8 C9 1.385(6) . ?
C9 C10 1.470(6) . ?
C9 C16 1.372(6) . ?
C10 C11 1.419(8) . ?
C10 C15 1.386(7) . ?
C11 C12 1.392(7) . ?
C12 H12 0.9500 . ?
C12 C13 1.399(9) . ?
C13 H13 0.9500 . ?
C13 C14 1.349(9) . ?
C14 H14 0.9500 . ?
C14 C15 1.392(7) . ?
C15 H15 0.9500 . ?
C16 H16 0.9500 . ?
C16 C17 1.415(5) . ?
C17 C18 1.452(5) . ?
C17 C19 1.425(5) . ?
C20 C21 1.390(6) . ?
C20 C25 1.398(5) . ?
C21 H21 0.9500 . ?
C21 C22 1.375(6) . ?
C22 H22 0.9500 . ?
C22 C23 1.401(7) . ?
C23 H23 0.9500 . ?
C23 C24 1.388(6) . ?
C24 H24 0.9500 . ?
C24 C25 1.380(5) . ?
C26 C27 1.389(6) . ?
C26 C31 1.422(6) . ?
C26 C32 1.482(6) . ?
C27 H27 0.9500 . ?
C27 C28 1.396(6) . ?
C28 H28 0.9500 . ?
C28 C29 1.374(7) . ?
C29 H29 0.9500 . ?
C29 C30 1.387(6) . ?
C30 H30 0.9500 . ?
C30 C31 1.390(6) . ?
C32 C33 1.392(5) . ?
C32 C37 1.381(6) . ?
C33 C34 1.388(5) . ?
C34 C35 1.413(5) . ?
C34 C39 1.480(5) . ?
C35 C36 1.450(5) . ?
C36 C37 1.423(5) . ?
C36 C55 1.442(6) . ?
C37 H37 0.9500 . ?
C38 H38 0.9500 . ?
C38 C39 1.388(6) . ?
C38 C43 1.392(6) . ?
C39 C40 1.428(5) . ?
C40 C41 1.372(6) . ?
C41 H41 0.9500 . ?
C41 C42 1.381(6) . ?
C42 H42 0.9500 . ?
C42 C43 1.381(6) . ?
C43 H43 0.9500 . ?
C44 C45 1.501(7) . ?
C44 C46 1.486(9) . ?
C44 C47 1.527(9) . ?
C44 C48 1.544(6) . ?
C45 H45A 0.9800 . ?
C45 H45B 0.9800 . ?
C45 H45C 0.9800 . ?
C46 H46A 0.9800 . ?
C46 H46B 0.9800 . ?
C46 H46C 0.9800 . ?
C47 H47A 0.9800 . ?
C47 H47B 0.9800 . ?
C47 H47C 0.9800 . ?
C48 C49 1.386(6) . ?
C49 H49 0.9500 . ?
C49 C50 1.392(6) . ?
C50 C51 1.537(6) . ?
C51 C52 1.511(7) . ?
C51 C53 1.543(8) . ?
C51 C54 1.517(7) . ?
C52 H52A 0.9800 . ?
C52 H52B 0.9800 . ?
C52 H52C 0.9800 . ?
C53 H53A 0.9800 . ?
C53 H53B 0.9800 . ?
C53 H53C 0.9800 . ?
C54 H54A 0.9800 . ?
C54 H54B 0.9800 . ?
C54 H54C 0.9800 . ?
C56 C57 1.389(6) . ?
C56 C61 1.406(6) . ?
C57 H57 0.9500 . ?
C57 C58 1.368(7) . ?
C58 H58 0.9500 . ?
C58 C59 1.393(7) . ?
C59 H59 0.9500 . ?
C59 C60 1.382(6) . ?
C60 H60 0.9500 . ?
C60 C61 1.384(6) . ?
Ir2 O3 2.133(3) . ?
Ir2 O4 2.132(3) . ?
Ir2 N5 2.036(3) . ?
Ir2 N7 2.020(3) . ?
Ir2 C74 2.004(4) . ?
Ir2 C102 2.011(4) . ?
S3 C105 1.743(4) . ?
S3 C107 1.731(5) . ?
S4 C67 1.727(5) . ?
S4 C68 1.741(4) . ?
O3 C118 1.275(5) . ?
O4 C116 1.280(5) . ?
N5 C105 1.315(5) . ?
N5 C106 1.394(5) . ?
N6 C92 1.384(7) . ?
N6 C93 1.417(7) . ?
N6 C100 1.361(6) . ?
N7 C62 1.391(5) . ?
N7 C68 1.321(6) . ?
N8 C72 1.363(5) . ?
N8 C80 1.401(6) . ?
N8 C82 1.402(5) . ?
C62 C63 1.379(7) . ?
C62 C67 1.425(6) . ?
C63 H63 0.9500 . ?
C63 C64 1.399(6) . ?
C64 H64 0.9500 . ?
C64 C65 1.384(8) . ?
C65 H65 0.9500 . ?
C65 C66 1.374(8) . ?
C66 H66 0.9500 . ?
C66 C67 1.401(7) . ?
C68 C69 1.449(6) . ?
C69 C70 1.412(6) . ?
C69 C74 1.459(5) . ?
C70 H70 0.9500 . ?
C70 C71 1.379(6) . ?
C71 C72 1.390(6) . ?
C71 C75 1.466(6) . ?
C72 C73 1.390(6) . ?
C73 C74 1.407(5) . ?
C73 C81 1.485(5) . ?
C75 C76 1.392(6) . ?
C75 C80 1.427(6) . ?
C76 H76 0.9500 . ?
C76 C77 1.376(7) . ?
C77 H77 0.9500 . ?
C77 C78 1.384(7) . ?
C78 H78 0.9500 . ?
C78 C79 1.384(7) . ?
C79 H79 0.9500 . ?
C79 C80 1.384(6) . ?
C81 C82 1.424(6) . ?
C81 C86 1.393(6) . ?
C82 C83 1.382(6) . ?
C83 H83 0.9500 . ?
C83 C84 1.389(6) . ?
C84 H84 0.9500 . ?
C84 C85 1.385(7) . ?
C85 H85 0.9500 . ?
C85 C86 1.402(6) . ?
C86 H86 0.9500 . ?
C87 H87 0.9500 . ?
C87 C88 1.361(9) . ?
C87 C92 1.390(7) . ?
C88 H88 0.9500 . ?
C88 C89 1.410(8) . ?
C89 H89 0.9500 . ?
C89 C90 1.386(7) . ?
C90 H90 0.9500 . ?
C90 C91 1.390(7) . ?
C91 C92 1.433(6) . ?
C91 C101 1.470(7) . ?
C93 C94 1.394(7) . ?
C93 C98 1.413(9) . ?
C94 H94 0.9500 . ?
C94 C95 1.389(10) . ?
C95 H95 0.9500 . ?
C95 C96 1.361(11) . ?
C96 H96 0.9500 . ?
C96 C97 1.403(9) . ?
C97 H97 0.9500 . ?
C97 C98 1.395(8) . ?
C98 C99 1.465(6) . ?
C99 C100 1.392(7) . ?
C99 C104 1.363(7) . ?
C100 C101 1.378(6) . ?
C101 C102 1.423(6) . ?
C102 C103 1.442(6) . ?
C103 C104 1.431(6) . ?
C103 C105 1.435(6) . ?
C104 H104 0.9500 . ?
C106 C107 1.406(6) . ?
C106 C111 1.385(6) . ?
C107 C108 1.397(7) . ?
C108 H108 0.9500 . ?
C108 C109 1.362(8) . ?
C109 H109 0.9500 . ?
C109 C110 1.392(7) . ?
C110 H110 0.9500 . ?
C110 C111 1.373(6) . ?
C111 H111 0.9500 . ?
C112 H11A 0.9800 . ?
C112 H11B 0.9800 . ?
C112 H11C 0.9800 . ?
C112 C114 1.533(7) . ?
C113 H11D 0.9800 . ?
C113 H11E 0.9800 . ?
C113 H11F 0.9800 . ?
C113 C114 1.532(7) . ?
C114 C115 1.531(6) . ?
C114 C116 1.545(6) . ?
C115 H11G 0.9800 . ?
C115 H11H 0.9800 . ?
C115 H11I 0.9800 . ?
C116 C117 1.385(6) . ?
C117 H117 0.9500 . ?
C117 C118 1.407(6) . ?
C118 C119 1.548(6) . ?
C119 C120 1.533(6) . ?
C119 C121 1.529(6) . ?
C119 C122 1.527(7) . ?
C120 H12A 0.9800 . ?
C120 H12B 0.9800 . ?
C120 H12C 0.9800 . ?
C121 H12D 0.9800 . ?
C121 H12E 0.9800 . ?
C121 H12F 0.9800 . ?
C122 H12G 0.9800 . ?
C122 H12H 0.9800 . ?
C122 H12I 0.9800 . ?

loop_
_geom_torsion_atom_site_label_1
_geom_torsion_atom_site_label_2
_geom_torsion_atom_site_label_3
_geom_torsion_atom_site_label_4
_geom_torsion
_geom_torsion_site_symmetry_1
_geom_torsion_site_symmetry_2
_geom_torsion_site_symmetry_3
_geom_torsion_site_symmetry_4
_geom_torsion_publ_flag
Ir1 O1 C48 C44 -164.9(3) . . . . ?
Ir1 O1 C48 C49 15.1(7) . . . . ?
Ir1 O2 C50 C49 12.0(6) . . . . ?
Ir1 O2 C50 C51 -168.9(3) . . . . ?
Ir1 N2 C19 S1 -172.61(17) . . . . ?
Ir1 N2 C19 C17 14.1(4) . . . . ?
Ir1 N2 C25 C20 172.5(3) . . . . ?
Ir1 N2 C25 C24 -9.7(6) . . . . ?
Ir1 N4 C55 S2 -160.60(19) . . . . ?
Ir1 N4 C55 C36 18.9(4) . . . . ?
Ir1 N4 C61 C56 154.2(3) . . . . ?
Ir1 N4 C61 C60 -24.7(6) . . . . ?
Ir1 C35 C36 C37 164.9(3) . . . . ?
Ir1 C35 C36 C55 -16.9(4) . . . . ?
S1 C20 C21 C22 179.4(4) . . . . ?
S1 C20 C25 N2 -1.1(4) . . . . ?
S1 C20 C25 C24 -179.1(3) . . . . ?
S2 C56 C57 C58 -179.5(4) . . . . ?
S2 C56 C61 N4 1.8(5) . . . . ?
S2 C56 C61 C60 -179.3(3) . . . . ?
O1 C48 C49 C50 -5.3(9) . . . . ?
O2 C50 C51 C52 -125.8(4) . . . . ?
O2 C50 C51 C53 116.7(5) . . . . ?
O2 C50 C51 C54 -6.2(6) . . . . ?
N1 C8 C9 C10 -0.2(5) . . . . ?
N1 C8 C9 C16 -179.9(4) . . . . ?
N1 C11 C12 C13 -178.7(5) . . . . ?
N3 C33 C34 C35 179.1(3) . . . . ?
N3 C33 C34 C39 -2.9(4) . . . . ?
N3 C40 C41 C42 -177.5(4) . . . . ?
C1 C2 C3 C4 0.8(7) . . . . ?
C1 C7 C8 N1 -0.7(5) . . . . ?
C1 C7 C8 C9 -177.3(5) . . . . ?
C1 C7 C18 Ir1 10.9(8) . . . . ?
C1 C7 C18 C17 180.0(5) . . . . ?
C2 C1 C6 N1 178.8(4) . . . . ?
C2 C1 C6 C5 -1.5(7) . . . . ?
C2 C1 C7 C8 -178.4(5) . . . . ?
C2 C1 C7 C18 4.0(10) . . . . ?
C2 C3 C4 C5 -1.4(9) . . . . ?
C3 C4 C5 C6 0.5(9) . . . . ?
C4 C5 C6 N1 -179.5(5) . . . . ?
C4 C5 C6 C1 0.9(8) . . . . ?
C6 N1 C8 C7 0.5(5) . . . . ?
C6 N1 C8 C9 177.8(4) . . . . ?
C6 N1 C11 C10 -175.9(6) . . . . ?
C6 N1 C11 C12 2.8(11) . . . . ?
C6 C1 C2 C3 0.6(7) . . . . ?
C6 C1 C7 C8 0.6(5) . . . . ?
C6 C1 C7 C18 -177.0(5) . . . . ?
C7 C1 C2 C3 179.6(5) . . . . ?
C7 C1 C6 N1 -0.3(5) . . . . ?
C7 C1 C6 C5 179.3(4) . . . . ?
C7 C8 C9 C10 176.3(5) . . . . ?
C7 C8 C9 C16 -3.4(8) . . . . ?
C8 N1 C6 C1 -0.1(5) . . . . ?
C8 N1 C6 C5 -179.7(5) . . . . ?
C8 N1 C11 C10 -0.8(5) . . . . ?
C8 N1 C11 C12 177.9(5) . . . . ?
C8 C7 C18 Ir1 -166.6(3) . . . . ?
C8 C7 C18 C17 2.5(5) . . . . ?
C8 C9 C10 C11 -0.3(5) . . . . ?
C8 C9 C10 C15 -179.5(6) . . . . ?
C8 C9 C16 C17 1.6(6) . . . . ?
C9 C10 C11 N1 0.7(5) . . . . ?
C9 C10 C11 C12 -178.2(5) . . . . ?
C9 C10 C15 C14 177.9(5) . . . . ?
C9 C16 C17 C18 2.1(7) . . . . ?
C9 C16 C17 C19 -173.7(4) . . . . ?
C10 C9 C16 C17 -177.9(6) . . . . ?
C10 C11 C12 C13 -0.1(8) . . . . ?
C11 N1 C6 C1 175.0(6) . . . . ?
C11 N1 C6 C5 -4.6(11) . . . . ?
C11 N1 C8 C7 -176.5(4) . . . . ?
C11 N1 C8 C9 0.7(6) . . . . ?
C11 C10 C15 C14 -1.3(8) . . . . ?
C11 C12 C13 C14 -0.9(9) . . . . ?
C12 C13 C14 C15 0.8(10) . . . . ?
C13 C14 C15 C10 0.3(9) . . . . ?
C15 C10 C11 N1 -180.0(4) . . . . ?
C15 C10 C11 C12 1.2(8) . . . . ?
C16 C9 C10 C11 179.2(6) . . . . ?
C16 C9 C10 C15 0.0(11) . . . . ?
C16 C17 C18 Ir1 167.2(3) . . . . ?
C16 C17 C18 C7 -4.3(6) . . . . ?
C16 C17 C19 S1 5.9(6) . . . . ?
C16 C17 C19 N2 178.2(4) . . . . ?
C18 C7 C8 N1 177.7(4) . . . . ?
C18 C7 C8 C9 1.2(7) . . . . ?
C18 C17 C19 S1 -170.6(3) . . . . ?
C18 C17 C19 N2 1.6(5) . . . . ?
C19 S1 C20 C21 -177.4(4) . . . . ?
C19 S1 C20 C25 1.7(3) . . . . ?
C19 N2 C25 C20 -0.4(5) . . . . ?
C19 N2 C25 C24 177.4(4) . . . . ?
C19 C17 C18 Ir1 -16.6(4) . . . . ?
C19 C17 C18 C7 171.9(3) . . . . ?
C20 S1 C19 N2 -2.0(3) . . . . ?
C20 S1 C19 C17 170.6(4) . . . . ?
C20 C21 C22 C23 0.1(7) . . . . ?
C21 C20 C25 N2 178.1(4) . . . . ?
C21 C20 C25 C24 0.1(6) . . . . ?
C21 C22 C23 C24 -1.0(7) . . . . ?
C22 C23 C24 C25 1.5(6) . . . . ?
C23 C24 C25 N2 -178.7(4) . . . . ?
C23 C24 C25 C20 -1.0(6) . . . . ?
C25 N2 C19 S1 1.7(4) . . . . ?
C25 N2 C19 C17 -171.6(3) . . . . ?
C25 C20 C21 C22 0.4(7) . . . . ?
C26 C27 C28 C29 -0.5(7) . . . . ?
C26 C32 C33 N3 -1.2(5) . . . . ?
C26 C32 C33 C34 -175.9(4) . . . . ?
C26 C32 C37 C36 175.6(5) . . . . ?
C27 C26 C31 N3 -179.7(4) . . . . ?
C27 C26 C31 C30 2.7(7) . . . . ?
C27 C26 C32 C33 -180.0(5) . . . . ?
C27 C26 C32 C37 6.4(10) . . . . ?
C27 C28 C29 C30 0.9(8) . . . . ?
C28 C29 C30 C31 0.5(8) . . . . ?
C29 C30 C31 N3 -179.4(4) . . . . ?
C29 C30 C31 C26 -2.3(7) . . . . ?
C31 N3 C33 C32 1.0(5) . . . . ?
C31 N3 C33 C34 176.6(3) . . . . ?
C31 N3 C40 C39 -171.2(5) . . . . ?
C31 N3 C40 C41 6.9(9) . . . . ?
C31 C26 C27 C28 -1.2(6) . . . . ?
C31 C26 C32 C33 1.0(5) . . . . ?
C31 C26 C32 C37 -172.6(5) . . . . ?
C32 C26 C27 C28 179.9(5) . . . . ?
C32 C26 C31 N3 -0.5(5) . . . . ?
C32 C26 C31 C30 -178.1(4) . . . . ?
C32 C33 C34 C35 -6.3(7) . . . . ?
C32 C33 C34 C39 171.8(4) . . . . ?
C33 N3 C31 C26 -0.3(5) . . . . ?
C33 N3 C31 C30 177.1(5) . . . . ?
C33 N3 C40 C39 -3.3(4) . . . . ?
C33 N3 C40 C41 174.9(4) . . . . ?
C33 C32 C37 C36 2.4(5) . . . . ?
C33 C34 C35 Ir1 -161.6(3) . . . . ?
C33 C34 C35 C36 9.0(5) . . . . ?
C33 C34 C39 C38 -174.2(4) . . . . ?
C33 C34 C39 C40 0.7(4) . . . . ?
C34 C35 C36 C37 -7.8(6) . . . . ?
C34 C35 C36 C55 170.4(3) . . . . ?
C34 C39 C40 N3 1.6(4) . . . . ?
C34 C39 C40 C41 -176.7(4) . . . . ?
C35 C34 C39 C38 2.9(9) . . . . ?
C35 C34 C39 C40 177.8(5) . . . . ?
C35 C36 C37 C32 1.7(6) . . . . ?
C35 C36 C55 S2 177.6(3) . . . . ?
C35 C36 C55 N4 -1.8(5) . . . . ?
C37 C32 C33 N3 174.6(3) . . . . ?
C37 C32 C33 C34 -0.1(7) . . . . ?
C37 C36 C55 S2 -4.0(6) . . . . ?
C37 C36 C55 N4 176.6(4) . . . . ?
C38 C39 C40 N3 177.4(3) . . . . ?
C38 C39 C40 C41 -0.9(6) . . . . ?
C39 C34 C35 Ir1 21.5(8) . . . . ?
C39 C34 C35 C36 -167.8(5) . . . . ?
C39 C38 C43 C42 1.2(7) . . . . ?
C39 C40 C41 C42 0.4(7) . . . . ?
C40 N3 C31 C26 167.7(5) . . . . ?
C40 N3 C31 C30 -14.9(9) . . . . ?
C40 N3 C33 C32 -171.7(4) . . . . ?
C40 N3 C33 C34 4.0(5) . . . . ?
C40 C41 C42 C43 0.8(7) . . . . ?
C41 C42 C43 C38 -1.7(8) . . . . ?
C43 C38 C39 C34 174.5(4) . . . . ?
C43 C38 C39 C40 0.1(6) . . . . ?
C44 C48 C49 C50 174.7(5) . . . . ?
C45 C44 C48 O1 171.6(5) . . . . ?
C45 C44 C48 C49 -8.4(8) . . . . ?
C46 C44 C48 O1 -65.7(6) . . . . ?
C46 C44 C48 C49 114.3(6) . . . . ?
C47 C44 C48 O1 49.5(7) . . . . ?
C47 C44 C48 C49 -130.5(6) . . . . ?
C48 C49 C50 O2 -9.8(8) . . . . ?
C48 C49 C50 C51 171.1(5) . . . . ?
C49 C50 C51 C52 53.4(6) . . . . ?
C49 C50 C51 C53 -64.2(6) . . . . ?
C49 C50 C51 C54 173.0(5) . . . . ?
C55 S2 C56 C57 176.7(5) . . . . ?
C55 S2 C56 C61 -1.5(3) . . . . ?
C55 N4 C61 C56 -1.0(5) . . . . ?
C55 N4 C61 C60 -179.9(4) . . . . ?
C55 C36 C37 C32 -176.4(4) . . . . ?
C56 S2 C55 N4 1.0(3) . . . . ?
C56 S2 C55 C36 -178.4(4) . . . . ?
C56 C57 C58 C59 -0.9(9) . . . . ?
C57 C56 C61 N4 -176.7(4) . . . . ?
C57 C56 C61 C60 2.3(7) . . . . ?
C57 C58 C59 C60 2.4(9) . . . . ?
C58 C59 C60 C61 -1.4(8) . . . . ?
C59 C60 C61 N4 178.0(4) . . . . ?
C59 C60 C61 C56 -0.9(7) . . . . ?
C61 N4 C55 S2 -0.2(4) . . . . ?
C61 N4 C55 C36 179.3(3) . . . . ?
C61 C56 C57 C58 -1.4(8) . . . . ?
Ir2 O3 C118 C117 7.0(6) . . . . ?
Ir2 O3 C118 C119 -171.9(2) . . . . ?
Ir2 O4 C116 C114 -170.4(3) . . . . ?
Ir2 O4 C116 C117 11.2(6) . . . . ?
Ir2 N5 C105 S3 -169.88(19) . . . . ?
Ir2 N5 C105 C103 14.6(5) . . . . ?
Ir2 N5 C106 C107 168.5(3) . . . . ?
Ir2 N5 C106 C111 -13.7(6) . . . . ?
Ir2 N7 C62 C63 -11.6(7) . . . . ?
Ir2 N7 C62 C67 170.8(3) . . . . ?
Ir2 N7 C68 S4 -173.36(18) . . . . ?
Ir2 N7 C68 C69 13.2(5) . . . . ?
Ir2 C102 C103 C104 175.3(4) . . . . ?
Ir2 C102 C103 C105 -11.1(5) . . . . ?
S3 C107 C108 C109 177.9(4) . . . . ?
S4 C68 C69 C70 5.7(6) . . . . ?
S4 C68 C69 C74 -169.1(3) . . . . ?
O3 C118 C119 C120 -56.7(5) . . . . ?
O3 C118 C119 C121 -179.2(4) . . . . ?
O3 C118 C119 C122 60.5(5) . . . . ?
O4 C116 C117 C118 -3.1(7) . . . . ?
N5 C106 C107 S3 -0.1(4) . . . . ?
N5 C106 C107 C108 178.0(4) . . . . ?
N5 C106 C111 C110 -178.1(4) . . . . ?
N6 C93 C94 C95 179.5(6) . . . . ?
N6 C93 C98 C97 -179.6(5) . . . . ?
N6 C93 C98 C99 -0.7(6) . . . . ?
N6 C100 C101 C91 -2.1(5) . . . . ?
N6 C100 C101 C102 -180.0(4) . . . . ?
N7 C62 C63 C64 180.0(4) . . . . ?
N7 C62 C67 S4 1.7(5) . . . . ?
N7 C62 C67 C66 179.7(4) . . . . ?
N7 C68 C69 C70 178.3(4) . . . . ?
N7 C68 C69 C74 3.5(5) . . . . ?
N8 C72 C73 C74 178.4(3) . . . . ?
N8 C72 C73 C81 -2.4(5) . . . . ?
N8 C82 C83 C84 -176.3(4) . . . . ?
C62 N7 C68 S4 0.6(5) . . . . ?
C62 N7 C68 C69 -172.9(4) . . . . ?
C62 C63 C64 C65 1.0(8) . . . . ?
C63 C62 C67 S4 -176.1(4) . . . . ?
C63 C62 C67 C66 1.9(7) . . . . ?
C63 C64 C65 C66 1.4(9) . . . . ?
C64 C65 C66 C67 -2.1(9) . . . . ?
C65 C66 C67 S4 178.1(4) . . . . ?
C65 C66 C67 C62 0.5(8) . . . . ?
C67 S4 C68 N7 0.3(3) . . . . ?
C67 S4 C68 C69 173.2(4) . . . . ?
C67 C62 C63 C64 -2.6(7) . . . . ?
C68 S4 C67 C62 -1.1(3) . . . . ?
C68 S4 C67 C66 -178.9(5) . . . . ?
C68 N7 C62 C63 176.1(4) . . . . ?
C68 N7 C62 C67 -1.5(5) . . . . ?
C68 C69 C70 C71 -173.7(4) . . . . ?
C68 C69 C74 Ir2 -18.5(4) . . . . ?
C68 C69 C74 C73 168.7(3) . . . . ?
C69 C70 C71 C72 2.9(6) . . . . ?
C69 C70 C71 C75 177.3(5) . . . . ?
C70 C69 C74 Ir2 167.0(3) . . . . ?
C70 C69 C74 C73 -5.8(6) . . . . ?
C70 C71 C72 N8 176.0(4) . . . . ?
C70 C71 C72 C73 -0.5(7) . . . . ?
C70 C71 C75 C76 3.8(10) . . . . ?
C70 C71 C75 C80 -174.0(6) . . . . ?
C71 C72 C73 C74 -5.2(7) . . . . ?
C71 C72 C73 C81 174.0(4) . . . . ?
C71 C75 C76 C77 -179.3(5) . . . . ?
C71 C75 C80 N8 -0.6(5) . . . . ?
C71 C75 C80 C79 -179.8(4) . . . . ?
C72 N8 C80 C75 0.3(5) . . . . ?
C72 N8 C80 C79 179.4(5) . . . . ?
C72 N8 C82 C81 -2.3(5) . . . . ?
C72 N8 C82 C83 175.3(4) . . . . ?
C72 C71 C75 C76 178.5(5) . . . . ?
C72 C71 C75 C80 0.6(5) . . . . ?
C72 C73 C74 Ir2 -163.4(3) . . . . ?
C72 C73 C74 C69 7.4(5) . . . . ?
C72 C73 C81 C82 0.8(4) . . . . ?
C72 C73 C81 C86 -172.9(5) . . . . ?
C73 C81 C82 N8 0.9(4) . . . . ?
C73 C81 C82 C83 -176.9(4) . . . . ?
C73 C81 C86 C85 174.6(4) . . . . ?
C74 C69 C70 C71 0.3(6) . . . . ?
C74 C73 C81 C82 179.7(5) . . . . ?
C74 C73 C81 C86 5.9(9) . . . . ?
C75 C71 C72 N8 -0.5(5) . . . . ?
C75 C71 C72 C73 -177.0(5) . . . . ?
C75 C76 C77 C78 1.6(8) . . . . ?
C76 C75 C80 N8 -178.8(4) . . . . ?
C76 C75 C80 C79 2.0(7) . . . . ?
C76 C77 C78 C79 -2.0(9) . . . . ?
C77 C78 C79 C80 2.3(8) . . . . ?
C78 C79 C80 N8 178.7(5) . . . . ?
C78 C79 C80 C75 -2.3(7) . . . . ?
C80 N8 C72 C71 0.2(5) . . . . ?
C80 N8 C72 C73 177.3(4) . . . . ?
C80 N8 C82 C81 -172.6(6) . . . . ?
C80 N8 C82 C83 5.1(10) . . . . ?
C80 C75 C76 C77 -1.6(7) . . . . ?
C81 C73 C74 Ir2 17.9(8) . . . . ?
C81 C73 C74 C69 -171.3(5) . . . . ?
C81 C82 C83 C84 1.1(7) . . . . ?
C82 N8 C72 C71 -174.0(4) . . . . ?
C82 N8 C72 C73 3.1(5) . . . . ?
C82 N8 C80 C75 170.6(6) . . . . ?
C82 N8 C80 C79 -10.3(10) . . . . ?
C82 C81 C86 C85 1.3(6) . . . . ?
C82 C83 C84 C85 0.5(7) . . . . ?
C83 C84 C85 C86 -1.2(8) . . . . ?
C84 C85 C86 C81 0.2(7) . . . . ?
C86 C81 C82 N8 175.9(4) . . . . ?
C86 C81 C82 C83 -2.0(6) . . . . ?
C87 C88 C89 C90 0.6(9) . . . . ?
C88 C87 C92 N6 -177.5(6) . . . . ?
C88 C87 C92 C91 0.9(9) . . . . ?
C88 C89 C90 C91 -2.3(8) . . . . ?
C89 C90 C91 C92 3.2(7) . . . . ?
C89 C90 C91 C101 176.8(5) . . . . ?
C90 C91 C92 N6 176.2(4) . . . . ?
C90 C91 C92 C87 -2.5(7) . . . . ?
C90 C91 C101 C100 -173.4(6) . . . . ?
C90 C91 C101 C102 3.5(11) . . . . ?
C91 C101 C102 Ir2 11.1(9) . . . . ?
C91 C101 C102 C103 -173.5(6) . . . . ?
C92 N6 C93 C94 -10.5(12) . . . . ?
C92 N6 C93 C98 169.8(7) . . . . ?
C92 N6 C100 C99 -174.1(4) . . . . ?
C92 N6 C100 C101 2.7(6) . . . . ?
C92 C87 C88 C89 0.1(9) . . . . ?
C92 C91 C101 C100 0.7(5) . . . . ?
C92 C91 C101 C102 177.6(6) . . . . ?
C93 N6 C92 C87 7.6(12) . . . . ?
C93 N6 C92 C91 -171.0(7) . . . . ?
C93 N6 C100 C99 -0.6(6) . . . . ?
C93 N6 C100 C101 176.1(4) . . . . ?
C93 C94 C95 C96 0.3(10) . . . . ?
C93 C98 C99 C100 0.3(6) . . . . ?
C93 C98 C99 C104 -176.1(6) . . . . ?
C94 C93 C98 C97 0.7(8) . . . . ?
C94 C93 C98 C99 179.6(5) . . . . ?
C94 C95 C96 C97 0.6(12) . . . . ?
C95 C96 C97 C98 -0.7(10) . . . . ?
C96 C97 C98 C93 0.1(8) . . . . ?
C96 C97 C98 C99 -178.5(6) . . . . ?
C97 C98 C99 C100 179.0(6) . . . . ?
C97 C98 C99 C104 2.7(11) . . . . ?
C98 C93 C94 C95 -0.9(9) . . . . ?
C98 C99 C100 N6 0.2(6) . . . . ?
C98 C99 C100 C101 -175.7(5) . . . . ?
C98 C99 C104 C103 177.0(6) . . . . ?
C99 C100 C101 C91 173.8(5) . . . . ?
C99 C100 C101 C102 -4.1(8) . . . . ?
C100 N6 C92 C87 176.5(5) . . . . ?
C100 N6 C92 C91 -2.1(6) . . . . ?
C100 N6 C93 C94 -179.5(5) . . . . ?
C100 N6 C93 C98 0.8(6) . . . . ?
C100 C99 C104 C103 0.9(6) . . . . ?
C100 C101 C102 Ir2 -172.2(4) . . . . ?
C100 C101 C102 C103 3.2(6) . . . . ?
C101 C91 C92 N6 0.8(5) . . . . ?
C101 C91 C92 C87 -177.9(5) . . . . ?
C101 C102 C103 C104 -1.2(6) . . . . ?
C101 C102 C103 C105 172.5(4) . . . . ?
C102 C103 C104 C99 -1.1(7) . . . . ?
C102 C103 C105 S3 -177.3(3) . . . . ?
C102 C103 C105 N5 -2.4(6) . . . . ?
C104 C99 C100 N6 177.8(4) . . . . ?
C104 C99 C100 C101 1.8(8) . . . . ?
C104 C103 C105 S3 -3.2(6) . . . . ?
C104 C103 C105 N5 171.7(4) . . . . ?
C105 S3 C107 C106 1.1(3) . . . . ?
C105 S3 C107 C108 -176.8(5) . . . . ?
C105 N5 C106 C107 -1.3(5) . . . . ?
C105 N5 C106 C111 176.5(4) . . . . ?
C105 C103 C104 C99 -174.3(4) . . . . ?
C106 N5 C105 S3 2.2(5) . . . . ?
C106 N5 C105 C103 -173.4(4) . . . . ?
C106 C107 C108 C109 0.2(7) . . . . ?
C107 S3 C105 N5 -1.9(4) . . . . ?
C107 S3 C105 C103 173.2(4) . . . . ?
C107 C106 C111 C110 -0.4(6) . . . . ?
C107 C108 C109 C110 -0.1(8) . . . . ?
C108 C109 C110 C111 -0.3(7) . . . . ?
C109 C110 C111 C106 0.5(6) . . . . ?
C111 C106 C107 S3 -178.1(3) . . . . ?
C111 C106 C107 C108 0.0(6) . . . . ?
C112 C114 C116 O4 -60.2(5) . . . . ?
C112 C114 C116 C117 118.3(5) . . . . ?
C113 C114 C116 O4 57.6(5) . . . . ?
C113 C114 C116 C117 -124.0(5) . . . . ?
C114 C116 C117 C118 178.6(4) . . . . ?
C115 C114 C116 O4 178.7(4) . . . . ?
C115 C114 C116 C117 -2.9(6) . . . . ?
C116 C117 C118 O3 -7.1(7) . . . . ?
C116 C117 C118 C119 171.8(4) . . . . ?
C117 C118 C119 C120 124.3(4) . . . . ?
C117 C118 C119 C121 1.9(6) . . . . ?
C117 C118 C119 C122 -118.5(4) . . . . ?

loop_
_smtbx_masks_void_nr
_smtbx_masks_void_average_x
_smtbx_masks_void_average_y
_smtbx_masks_void_average_z
_smtbx_masks_void_volume
_smtbx_masks_void_count_electrons
_smtbx_masks_void_content
1 -0.221 -0.368 0.332 1626.7 268.9 ?
